data_4067645
loop_
_publ_author_name
'Nakagawa, Takafumi'
'Seino, Hidetake'
'Mizobe, Yasushi'

_publ_section_title
;
 Reactions of Bis(chalcogenolato) Complexes [(\h5-C5Me5)Ir(CO)(ETol)2] (E
 = Se, S; Tol =p-Tolyl) with [Pt(PPh3)3]. Formation of Tri- or Dinuclear
 Mixed-Metal Complexes with Bridging Chalcogenido or Chalcogenolato
 Ligands
;
_journal_issue 10
_journal_name_full Organometallics
_journal_page_first 2254
_journal_paper_doi 10.1021/om9010609
_journal_volume 29
_journal_year 2010
_chemical_formula_moiety 'C62.50 H62.50 Ir O P2 Pt2 Se2 '
_chemical_formula_sum 'C62.5 H62.5 Ir O P2 Pt2 Se2'
_chemical_formula_weight 1631.95
_space_group_IT_number 2
_symmetry_cell_setting triclinic
_symmetry_Int_Tables_number 2
_symmetry_space_group_name_Hall '-P 1'
_symmetry_space_group_name_H-M 'P -1'
_audit_creation_date 2007-07-11
_audit_creation_method 'by CrystalStructure 3.8.0'
_audit_update_record '? [Cp*Ir(CO)(m3-Se)2{PtTol(PPh3)}2] (2b).0.25C6H14'
_cell_angle_alpha 96.423(3)
_cell_angle_beta 103.352(4)
_cell_angle_gamma 95.387(3)
_cell_formula_units_Z 4
_cell_length_a 14.872(4)
_cell_length_b 18.127(4)
_cell_length_c 22.248(5)
_cell_measurement_reflns_used 9255
_cell_measurement_temperature 293.1
_cell_measurement_theta_max 27.5
_cell_measurement_theta_min 3.0
_cell_volume 5754(2)
_computing_cell_refinement CrystalClear
_computing_data_collection CrystalClear
_computing_data_reduction CrystalStructure
_computing_publication_material 'CrystalStructure 3.8.0'
_computing_structure_refinement CRYSTALS
_computing_structure_solution 'DIRDIF99 (PATTY)'
_diffrn_detector_area_resol_mean 7.31
_diffrn_measured_fraction_theta_full 0.984
_diffrn_measured_fraction_theta_max 0.984
_diffrn_measurement_device_type 'Rigaku Mercury'
_diffrn_measurement_method \w
_diffrn_radiation_type 'Mo K\a'
_diffrn_radiation_wavelength 0.71070
_diffrn_reflns_av_R_equivalents 0.070
_diffrn_reflns_limit_h_max 19
_diffrn_reflns_limit_h_min -19
_diffrn_reflns_limit_k_max 23
_diffrn_reflns_limit_k_min -23
_diffrn_reflns_limit_l_max 28
_diffrn_reflns_limit_l_min -28
_diffrn_reflns_number 65500
_diffrn_reflns_theta_full 27.48
_diffrn_reflns_theta_max 27.48
_exptl_absorpt_coefficient_mu 8.505
_exptl_absorpt_correction_T_max 0.331
_exptl_absorpt_correction_T_min 0.159
_exptl_absorpt_correction_type multi-scan
_exptl_absorpt_process_details 'Jacobson, R. (1998) Private communication'
_exptl_crystal_colour orange
_exptl_crystal_density_diffrn 1.884
_exptl_crystal_density_method 'not measured'
_exptl_crystal_description prism
_exptl_crystal_F_000 3106.00
_exptl_crystal_size_max 0.20
_exptl_crystal_size_mid 0.13
_exptl_crystal_size_min 0.13
_refine_diff_density_max 5.98
_refine_diff_density_min -2.56
_refine_ls_extinction_method none
_refine_ls_goodness_of_fit_ref 1.050
_refine_ls_hydrogen_treatment refall
_refine_ls_number_parameters 1329
_refine_ls_number_reflns 25998
_refine_ls_R_factor_gt 0.0644
_refine_ls_shift/su_max 0.0041
_refine_ls_structure_factor_coef Fsqd
_refine_ls_weighting_details 'w = 1/[0.0010Fo^2^ + 0.5500\s(Fo^2^) + 0.0500]/(4Fo^2^)'
_refine_ls_weighting_scheme calc
_refine_ls_wR_factor_ref 0.1933
_reflns_number_gt 12142
_reflns_number_total 25998
_reflns_threshold_expression F^2^>2.0\s(F^2^)
_cod_data_source_file om9010609_si_001.cif
_cod_data_source_block General
_cod_original_formula_sum 'C62.50 H62.50 Ir O P2 Pt2 Se2 '
_cod_database_code 4067645

loop_
_symmetry_equiv_pos_site_id
_symmetry_equiv_pos_as_xyz
1 +X,+Y,+Z
2 -X,-Y,-Z

loop_
_atom_site_label
_atom_site_type_symbol
_atom_site_fract_x
_atom_site_fract_y
_atom_site_fract_z
_atom_site_U_iso_or_equiv
_atom_site_adp_type
_atom_site_occupancy
_atom_site_symmetry_multiplicity
_atom_site_calc_flag
_atom_site_refinement_flags
Pt(1) Pt 0.16366(4) 0.30967(3) 0.18092(3) 0.04663(15) Uani 1.00 1 d .
Pt(2) Pt 0.10162(4) 0.33321(3) 0.30509(3) 0.05013(16) Uani 1.00 1 d .
Pt(3) Pt 0.60224(4) 0.89223(3) 0.29764(3) 0.04688(15) Uani 1.00 1 d .
Pt(4) Pt 0.47975(3) 0.90447(3) 0.17128(3) 0.04519(14) Uani 1.00 1 d .
Ir(1) Ir 0.08280(4) 0.14433(3) 0.23899(3) 0.04891(15) Uani 1.00 1 d .
Ir(2) Ir 0.58919(4) 1.07960(3) 0.25714(3) 0.05347(17) Uani 1.00 1 d .
Se(1) Se 0.01282(10) 0.25924(8) 0.20500(7) 0.0520(4) Uani 1.00 1 d .
Se(2) Se 0.21572(10) 0.24759(8) 0.27465(7) 0.0504(3) Uani 1.00 1 d .
Se(3) Se 0.64754(9) 0.96235(7) 0.21681(6) 0.0476(3) Uani 1.00 1 d .
Se(4) Se 0.47654(10) 0.97582(8) 0.27295(7) 0.0524(4) Uani 1.00 1 d .
P(1) P 0.1070(2) 0.3819(2) 0.10914(18) 0.0522(10) Uani 1.00 1 d .
P(2) P 0.1905(2) 0.4022(2) 0.39166(18) 0.0554(11) Uani 1.00 1 d .
P(3) P 0.5539(2) 0.8315(2) 0.36899(17) 0.0502(10) Uani 1.00 1 d .
P(4) P 0.4957(2) 0.8344(2) 0.08573(17) 0.0475(10) Uani 1.00 1 d .
O(1) O 0.0257(7) 0.1628(6) 0.3597(5) 0.071(3) Uani 1.00 1 d .
O(2) O 0.4655(7) 1.0944(6) 0.1326(5) 0.072(3) Uani 1.00 1 d .
C(1) C 0.0838(18) 0.0882(16) 0.1446(13) 0.056(6) Uiso 0.60 1 d P
C(2) C 0.0036(19) 0.0541(17) 0.1608(13) 0.062(7) Uiso 0.60 1 d P
C(3) C 0.0435(17) 0.0245(14) 0.2182(11) 0.052(5) Uiso 0.60 1 d P
C(4) C 0.1480(17) 0.0372(13) 0.2294(11) 0.053(5) Uiso 0.60 1 d P
C(5) C 0.1678(15) 0.0712(13) 0.1793(11) 0.048(5) Uiso 0.60 1 d P
C(6) C 0.0852(18) 0.1258(15) 0.0865(12) 0.065(6) Uiso 0.60 1 d P
C(7) C -0.099(2) 0.0544(16) 0.1249(13) 0.075(7) Uiso 0.60 1 d P
C(8) C -0.016(2) -0.026(2) 0.2494(17) 0.105(11) Uiso 0.60 1 d P
C(9) C 0.211(2) 0.0012(17) 0.2845(14) 0.083(8) Uiso 0.60 1 d P
C(10) C 0.2672(18) 0.0908(15) 0.1766(13) 0.069(7) Uiso 0.60 1 d P
C(11) C 0.0498(9) 0.1569(8) 0.3137(7) 0.056(4) Uani 1.00 1 d .
C(12) C 0.2977(9) 0.3398(7) 0.1718(6) 0.053(4) Uani 1.00 1 d .
C(13) C 0.3393(12) 0.2853(8) 0.1405(8) 0.084(6) Uani 1.00 1 d .
C(14) C 0.4264(11) 0.3060(9) 0.1281(8) 0.077(5) Uani 1.00 1 d .
C(15) C 0.4747(12) 0.3764(10) 0.1496(8) 0.079(6) Uani 1.00 1 d .
C(16) C 0.4337(9) 0.4256(7) 0.1821(7) 0.056(4) Uani 1.00 1 d .
C(17) C 0.3495(10) 0.4087(8) 0.1951(6) 0.057(4) Uani 1.00 1 d .
C(18) C 0.5691(12) 0.3996(12) 0.1352(10) 0.114(8) Uani 1.00 1 d .
C(19) C -0.0161(10) 0.3781(8) 0.3139(8) 0.071(5) Uani 1.00 1 d .
C(20) C -0.0605(12) 0.3577(12) 0.3651(8) 0.094(7) Uani 1.00 1 d .
C(21) C -0.1422(15) 0.3845(15) 0.3687(12) 0.133(10) Uani 1.00 1 d .
C(22) C -0.1918(14) 0.4211(14) 0.3243(17) 0.149(11) Uani 1.00 1 d .
C(23) C -0.1490(13) 0.4420(13) 0.2776(12) 0.123(9) Uani 1.00 1 d .
C(24) C -0.0655(14) 0.4137(11) 0.2729(10) 0.109(8) Uani 1.00 1 d .
C(25) C -0.2825(14) 0.4493(17) 0.3297(17) 0.253(15) Uani 1.00 1 d .
C(26) C 0.1429(11) 0.3803(7) 0.0362(7) 0.062(4) Uani 1.00 1 d .
C(27) C 0.0798(13) 0.3688(10) -0.0207(8) 0.087(6) Uani 1.00 1 d .
C(28) C 0.1056(18) 0.3625(13) -0.0765(10) 0.110(8) Uani 1.00 1 d .
C(29) C 0.1967(19) 0.3714(11) -0.0760(9) 0.100(8) Uani 1.00 1 d .
C(30) C 0.2592(17) 0.3849(15) -0.0221(11) 0.128(10) Uani 1.00 1 d .
C(31) C 0.2333(15) 0.3922(14) 0.0355(10) 0.119(9) Uani 1.00 1 d .
C(32) C 0.1357(9) 0.4831(7) 0.1439(7) 0.054(4) Uani 1.00 1 d .
C(33) C 0.1435(12) 0.4993(10) 0.2077(8) 0.079(6) Uani 1.00 1 d .
C(34) C 0.1607(14) 0.5744(10) 0.2360(9) 0.085(6) Uani 1.00 1 d .
C(35) C 0.1638(18) 0.6279(13) 0.2001(15) 0.132(11) Uani 1.00 1 d .
C(36) C 0.1632(15) 0.6115(11) 0.1387(12) 0.103(8) Uani 1.00 1 d .
C(37) C 0.1444(13) 0.5400(9) 0.1093(8) 0.079(6) Uani 1.00 1 d .
C(38) C -0.0177(9) 0.3725(8) 0.0832(6) 0.055(4) Uani 1.00 1 d .
C(39) C -0.0697(12) 0.3022(10) 0.0517(9) 0.083(6) Uani 1.00 1 d .
C(40) C -0.1639(13) 0.2947(11) 0.0246(9) 0.088(6) Uani 1.00 1 d .
C(41) C -0.2099(14) 0.3551(13) 0.0321(12) 0.119(9) Uani 1.00 1 d .
C(42) C -0.1694(15) 0.4210(13) 0.0592(12) 0.131(9) Uani 1.00 1 d .
C(43) C -0.0725(12) 0.4298(10) 0.0868(9) 0.087(6) Uani 1.00 1 d .
C(44) C 0.1928(12) 0.5067(7) 0.4011(6) 0.065(4) Uani 1.00 1 d .
C(45) C 0.1083(12) 0.5341(9) 0.3961(9) 0.089(6) Uani 1.00 1 d .
C(46) C 0.1071(18) 0.6105(14) 0.4067(12) 0.140(10) Uani 1.00 1 d .
C(47) C 0.187(2) 0.6559(11) 0.4225(15) 0.143(11) Uani 1.00 1 d .
C(48) C 0.2700(18) 0.6302(13) 0.4193(12) 0.129(9) Uani 1.00 1 d .
C(49) C 0.2710(14) 0.5548(10) 0.4122(13) 0.131(9) Uani 1.00 1 d .
C(50) C 0.3172(10) 0.3954(8) 0.4063(7) 0.057(4) Uani 1.00 1 d .
C(51) C 0.3720(13) 0.3921(9) 0.4642(8) 0.081(6) Uani 1.00 1 d .
C(52) C 0.4685(16) 0.3931(13) 0.4753(11) 0.107(8) Uani 1.00 1 d .
C(53) C 0.5051(14) 0.3969(11) 0.4274(12) 0.104(7) Uani 1.00 1 d .
C(54) C 0.4525(12) 0.3943(10) 0.3659(9) 0.082(6) Uani 1.00 1 d .
C(55) C 0.3587(10) 0.3977(8) 0.3557(8) 0.070(5) Uani 1.00 1 d .
C(56) C 0.1661(9) 0.3780(8) 0.4645(6) 0.054(4) Uani 1.00 1 d .
C(57) C 0.1614(11) 0.3027(8) 0.4710(7) 0.068(5) Uani 1.00 1 d .
C(58) C 0.1467(13) 0.2764(11) 0.5236(9) 0.087(6) Uani 1.00 1 d .
C(59) C 0.1371(14) 0.3282(12) 0.5721(9) 0.091(7) Uani 1.00 1 d .
C(60) C 0.1341(14) 0.4013(12) 0.5652(8) 0.095(7) Uani 1.00 1 d .
C(61) C 0.1514(14) 0.4257(9) 0.5131(8) 0.089(6) Uani 1.00 1 d .
C(71) C 0.650(2) 1.1120(17) 0.3586(14) 0.080(8) Uiso 0.60 1 d P
C(72) C 0.5853(19) 1.1674(16) 0.3330(13) 0.068(7) Uiso 0.60 1 d P
C(73) C 0.630(2) 1.1996(17) 0.2890(14) 0.069(7) Uiso 0.60 1 d P
C(74) C 0.706(2) 1.1726(17) 0.2859(14) 0.071(8) Uiso 0.60 1 d P
C(75) C 0.723(2) 1.1170(16) 0.3322(14) 0.073(8) Uiso 0.60 1 d P
C(76) C 0.632(2) 1.0813(19) 0.4189(16) 0.097(10) Uiso 0.60 1 d P
C(77) C 0.493(2) 1.1929(17) 0.3426(14) 0.085(8) Uiso 0.60 1 d P
C(78) C 0.600(2) 1.264(2) 0.2470(17) 0.105(11) Uiso 0.60 1 d P
C(79) C 0.795(2) 1.1939(16) 0.2582(13) 0.073(7) Uiso 0.60 1 d P
C(80) C 0.803(2) 1.0731(16) 0.3541(14) 0.079(8) Uiso 0.60 1 d P
C(81) C 0.5137(12) 1.0870(8) 0.1805(8) 0.064(5) Uani 1.00 1 d .
C(82) C 0.7052(9) 0.8267(7) 0.2931(6) 0.051(4) Uani 1.00 1 d .
C(83) C 0.7993(11) 0.8559(9) 0.3167(8) 0.071(5) Uani 1.00 1 d .
C(84) C 0.8641(15) 0.8092(12) 0.3028(8) 0.092(7) Uani 1.00 1 d .
C(85) C 0.8462(15) 0.7379(15) 0.2737(8) 0.097(8) Uani 1.00 1 d .
C(86) C 0.7537(16) 0.7094(10) 0.2528(7) 0.084(6) Uani 1.00 1 d .
C(87) C 0.6806(13) 0.7524(10) 0.2630(7) 0.080(6) Uani 1.00 1 d .
C(88) C 0.9220(13) 0.6923(12) 0.2618(9) 0.115(8) Uani 1.00 1 d .
C(89) C 0.3374(9) 0.8798(7) 0.1497(7) 0.060(4) Uani 1.00 1 d .
C(90) C 0.2957(12) 0.8440(9) 0.1881(10) 0.097(7) Uani 1.00 1 d .
C(91) C 0.1997(13) 0.8301(9) 0.1800(14) 0.129(9) Uani 1.00 1 d .
C(92) C 0.1395(14) 0.8550(12) 0.1293(15) 0.119(9) Uani 1.00 1 d .
C(93) C 0.1817(14) 0.8913(15) 0.0931(11) 0.127(9) Uani 1.00 1 d .
C(94) C 0.2792(10) 0.9062(11) 0.1026(8) 0.082(6) Uani 1.00 1 d .
C(95) C 0.0330(13) 0.8387(14) 0.1170(14) 0.188(12) Uani 1.00 1 d .
C(96) C 0.6292(10) 0.8450(7) 0.4491(6) 0.055(4) Uani 1.00 1 d .
C(97) C 0.7149(9) 0.8898(8) 0.4614(7) 0.063(4) Uani 1.00 1 d .
C(98) C 0.7729(11) 0.8994(10) 0.5222(9) 0.077(5) Uani 1.00 1 d .
C(99) C 0.7413(17) 0.8664(13) 0.5651(9) 0.103(8) Uani 1.00 1 d .
C(100) C 0.6587(14) 0.8221(10) 0.5525(8) 0.075(6) Uani 1.00 1 d .
C(101) C 0.6018(14) 0.8124(9) 0.4962(7) 0.078(6) Uani 1.00 1 d .
C(102) C 0.5321(9) 0.7281(6) 0.3499(5) 0.045(3) Uani 1.00 1 d .
C(103) C 0.5884(14) 0.6837(9) 0.3817(8) 0.092(6) Uani 1.00 1 d .
C(104) C 0.571(2) 0.6066(11) 0.3649(9) 0.142(10) Uani 1.00 1 d .
C(105) C 0.493(2) 0.5780(12) 0.3156(11) 0.122(9) Uani 1.00 1 d .
C(106) C 0.445(2) 0.6223(12) 0.2793(13) 0.141(11) Uani 1.00 1 d .
C(107) C 0.4627(14) 0.6998(10) 0.2983(9) 0.100(7) Uani 1.00 1 d .
C(108) C 0.4452(10) 0.8596(9) 0.3867(7) 0.063(5) Uani 1.00 1 d .
C(109) C 0.3595(12) 0.8144(10) 0.3678(10) 0.100(7) Uani 1.00 1 d .
C(110) C 0.2839(14) 0.8471(16) 0.3832(11) 0.117(9) Uani 1.00 1 d .
C(111) C 0.2858(17) 0.9113(15) 0.4130(11) 0.109(9) Uani 1.00 1 d .
C(112) C 0.3696(17) 0.9547(14) 0.4315(10) 0.109(9) Uani 1.00 1 d .
C(113) C 0.4481(12) 0.9276(10) 0.4171(8) 0.083(6) Uani 1.00 1 d .
C(114) C 0.4225(9) 0.8519(8) 0.0131(6) 0.056(4) Uani 1.00 1 d .
C(115) C 0.4163(11) 0.9265(9) 0.0033(8) 0.070(5) Uani 1.00 1 d .
C(116) C 0.3653(12) 0.9411(10) -0.0524(8) 0.079(6) Uani 1.00 1 d .
C(117) C 0.3167(11) 0.8861(11) -0.0982(7) 0.080(5) Uani 1.00 1 d .
C(118) C 0.3195(12) 0.8141(12) -0.0882(8) 0.091(6) Uani 1.00 1 d .
C(119) C 0.3719(11) 0.7948(9) -0.0341(7) 0.071(5) Uani 1.00 1 d .
C(120) C 0.4742(9) 0.7329(7) 0.0866(6) 0.050(4) Uani 1.00 1 d .
C(121) C 0.5132(14) 0.6822(10) 0.0494(11) 0.107(8) Uani 1.00 1 d .
C(122) C 0.4903(16) 0.6069(11) 0.0501(13) 0.127(10) Uani 1.00 1 d .
C(123) C 0.4315(17) 0.5787(10) 0.0810(11) 0.105(8) Uani 1.00 1 d .
C(124) C 0.3956(15) 0.6259(11) 0.1120(10) 0.105(8) Uani 1.00 1 d .
C(125) C 0.4114(14) 0.7034(10) 0.1153(9) 0.094(7) Uani 1.00 1 d .
C(126) C 0.6114(10) 0.8412(8) 0.0721(8) 0.064(4) Uani 1.00 1 d .
C(127) C 0.6271(11) 0.8578(9) 0.0146(7) 0.069(5) Uani 1.00 1 d .
C(128) C 0.7174(11) 0.8623(10) 0.0045(9) 0.083(6) Uani 1.00 1 d .
C(129) C 0.7889(11) 0.8464(12) 0.0503(8) 0.096(7) Uani 1.00 1 d .
C(130) C 0.7754(10) 0.8283(11) 0.1060(8) 0.082(6) Uani 1.00 1 d .
C(131) C 0.6868(10) 0.8258(9) 0.1165(8) 0.074(5) Uani 1.00 1 d .
C(141) C 0.032(2) 0.973(3) 0.513(3) 0.37(4) Uani 1.00 1 d .
C(142) C 0.007(2) 0.919(3) 0.473(3) 0.27(3) Uani 1.00 1 d .
C(143) C 0.066(2) 0.843(2) 0.4716(16) 0.25(2) Uani 1.00 1 d .
C(151) C 0.6137(15) 1.1375(12) 0.3550(10) 0.059(5) Uiso 0.40 1 d P
C(152) C 0.5798(15) 1.1873(15) 0.3129(12) 0.059(5) Uiso 0.40 1 d P
C(153) C 0.6468(17) 1.2026(15) 0.2790(12) 0.059(5) Uiso 0.40 1 d P
C(154) C 0.7187(14) 1.1589(13) 0.2969(11) 0.059(5) Uiso 0.40 1 d P
C(155) C 0.6975(16) 1.1179(13) 0.3437(11) 0.059(5) Uiso 0.40 1 d P
C(156) C 0.563(2) 1.1050(18) 0.3995(14) 0.107(7) Uiso 0.40 1 d P
C(157) C 0.490(2) 1.2199(19) 0.3069(16) 0.107(7) Uiso 0.40 1 d P
C(158) C 0.640(2) 1.2548(18) 0.2299(15) 0.107(7) Uiso 0.40 1 d P
C(159) C 0.807(2) 1.1610(19) 0.2752(16) 0.107(7) Uiso 0.40 1 d P
C(160) C 0.759(2) 1.0672(18) 0.3788(15) 0.107(7) Uiso 0.40 1 d P
C(161) C 0.0088(13) 0.0651(18) 0.1505(12) 0.054(5) Uiso 0.40 1 d P
C(162) C 0.0110(13) 0.0273(15) 0.2019(11) 0.054(5) Uiso 0.40 1 d P
C(163) C 0.1059(14) 0.0255(12) 0.2324(9) 0.054(5) Uiso 0.40 1 d P
C(164) C 0.1615(12) 0.0618(14) 0.1989(10) 0.054(5) Uiso 0.40 1 d P
C(165) C 0.1020(14) 0.0860(18) 0.1479(11) 0.054(5) Uiso 0.40 1 d P
C(166) C -0.0776(18) 0.0810(18) 0.1054(13) 0.083(5) Uiso 0.40 1 d P
C(167) C -0.0727(18) -0.0043(17) 0.2227(13) 0.083(5) Uiso 0.40 1 d P
C(168) C 0.1403(19) -0.0138(17) 0.2875(12) 0.083(5) Uiso 0.40 1 d P
C(169) C 0.2662(16) 0.0692(18) 0.2127(14) 0.083(5) Uiso 0.40 1 d P
C(170) C 0.1318(19) 0.1247(18) 0.0988(13) 0.083(5) Uiso 0.40 1 d P
H(16) H 0.3090 0.2355 0.1283 0.100 Uiso 1.00 1 c R
H(17) H 0.4527 0.2708 0.1045 0.093 Uiso 1.00 1 c R
H(18) H 0.4661 0.4745 0.1962 0.068 Uiso 1.00 1 c R
H(19) H 0.3261 0.4442 0.2203 0.067 Uiso 1.00 1 c R
H(20) H 0.6177 0.3880 0.1674 0.140 Uiso 1.00 1 c R
H(21) H 0.5764 0.4518 0.1332 0.140 Uiso 1.00 1 c R
H(22) H 0.5715 0.3730 0.0965 0.140 Uiso 1.00 1 c R
H(23) H -0.0317 0.3268 0.3938 0.110 Uiso 1.00 1 c R
H(24) H -0.1690 0.3772 0.4027 0.152 Uiso 1.00 1 c R
H(25) H -0.1780 0.4719 0.2481 0.141 Uiso 1.00 1 c R
H(26) H -0.0403 0.4222 0.2383 0.134 Uiso 1.00 1 c R
H(27) H -0.3319 0.4113 0.3093 0.274 Uiso 1.00 1 c R
H(28) H -0.2914 0.4940 0.3116 0.274 Uiso 1.00 1 c R
H(29) H -0.2816 0.4585 0.3728 0.274 Uiso 1.00 1 c R
H(30) H 0.0153 0.3648 -0.0217 0.104 Uiso 1.00 1 c R
H(31) H 0.0602 0.3518 -0.1152 0.134 Uiso 1.00 1 c R
H(32) H 0.2161 0.3678 -0.1139 0.127 Uiso 1.00 1 c R
H(33) H 0.3235 0.3903 -0.0215 0.166 Uiso 1.00 1 c R
H(34) H 0.2788 0.4060 0.0738 0.148 Uiso 1.00 1 c R
H(35) H 0.1362 0.4599 0.2317 0.101 Uiso 1.00 1 c R
H(36) H 0.1707 0.5869 0.2798 0.102 Uiso 1.00 1 c R
H(37) H 0.1657 0.6785 0.2174 0.165 Uiso 1.00 1 c R
H(38) H 0.1772 0.6511 0.1164 0.133 Uiso 1.00 1 c R
H(39) H 0.1368 0.5293 0.0655 0.102 Uiso 1.00 1 c R
H(40) H -0.0375 0.2595 0.0499 0.101 Uiso 1.00 1 c R
H(41) H -0.1961 0.2490 0.0010 0.100 Uiso 1.00 1 c R
H(42) H -0.2758 0.3489 0.0171 0.135 Uiso 1.00 1 c R
H(43) H -0.2040 0.4624 0.0595 0.150 Uiso 1.00 1 c R
H(44) H -0.0437 0.4767 0.1100 0.105 Uiso 1.00 1 c R
H(45) H 0.0521 0.5006 0.3855 0.104 Uiso 1.00 1 c R
H(46) H 0.0498 0.6311 0.4020 0.160 Uiso 1.00 1 c R
H(47) H 0.1868 0.7069 0.4377 0.165 Uiso 1.00 1 c R
H(48) H 0.3237 0.6641 0.4213 0.140 Uiso 1.00 1 c R
H(49) H 0.3286 0.5350 0.4149 0.153 Uiso 1.00 1 c R
H(50) H 0.3428 0.3900 0.4978 0.096 Uiso 1.00 1 c R
H(51) H 0.5062 0.3911 0.5157 0.135 Uiso 1.00 1 c R
H(52) H 0.5709 0.4007 0.4341 0.119 Uiso 1.00 1 c R
H(53) H 0.4815 0.3915 0.3320 0.103 Uiso 1.00 1 c R
H(54) H 0.3218 0.4002 0.3152 0.084 Uiso 1.00 1 c R
H(55) H 0.1682 0.2682 0.4374 0.087 Uiso 1.00 1 c R
H(56) H 0.1431 0.2245 0.5269 0.108 Uiso 1.00 1 c R
H(57) H 0.1341 0.3126 0.6110 0.114 Uiso 1.00 1 c R
H(58) H 0.1182 0.4351 0.5957 0.116 Uiso 1.00 1 c R
H(59) H 0.1540 0.4776 0.5098 0.106 Uiso 1.00 1 c R
H(76) H 0.8169 0.9040 0.3407 0.090 Uiso 1.00 1 c R
H(77) H 0.9278 0.8298 0.3146 0.114 Uiso 1.00 1 c R
H(78) H 0.7389 0.6601 0.2309 0.105 Uiso 1.00 1 c R
H(79) H 0.6171 0.7314 0.2494 0.100 Uiso 1.00 1 c R
H(80) H 0.9316 0.6988 0.2219 0.158 Uiso 1.00 1 c R
H(81) H 0.9014 0.6412 0.2622 0.158 Uiso 1.00 1 c R
H(82) H 0.9787 0.7071 0.2926 0.158 Uiso 1.00 1 c R
H(83) H 0.3349 0.8285 0.2234 0.129 Uiso 1.00 1 c R
H(84) H 0.1728 0.8049 0.2081 0.161 Uiso 1.00 1 c R
H(85) H 0.1438 0.9089 0.0584 0.139 Uiso 1.00 1 c R
H(86) H 0.3055 0.9356 0.0767 0.097 Uiso 1.00 1 c R
H(87) H 0.0117 0.7919 0.0913 0.210 Uiso 1.00 1 c R
H(88) H 0.0055 0.8772 0.0965 0.210 Uiso 1.00 1 c R
H(89) H 0.0160 0.8374 0.1555 0.210 Uiso 1.00 1 c R
H(90) H 0.7333 0.9135 0.4295 0.072 Uiso 1.00 1 c R
H(91) H 0.8324 0.9282 0.5327 0.088 Uiso 1.00 1 c R
H(92) H 0.7780 0.8747 0.6068 0.118 Uiso 1.00 1 c R
H(93) H 0.6427 0.7965 0.5844 0.095 Uiso 1.00 1 c R
H(94) H 0.5420 0.7844 0.4883 0.092 Uiso 1.00 1 c R
H(95) H 0.6390 0.7053 0.4155 0.106 Uiso 1.00 1 c R
H(96) H 0.6097 0.5739 0.3856 0.158 Uiso 1.00 1 c R
H(97) H 0.4742 0.5256 0.3076 0.149 Uiso 1.00 1 c R
H(98) H 0.4010 0.6017 0.2415 0.163 Uiso 1.00 1 c R
H(99) H 0.4260 0.7329 0.2762 0.112 Uiso 1.00 1 c R
H(100) H 0.3530 0.7654 0.3457 0.120 Uiso 1.00 1 c R
H(101) H 0.2238 0.8191 0.3702 0.143 Uiso 1.00 1 c R
H(102) H 0.2322 0.9295 0.4226 0.151 Uiso 1.00 1 c R
H(103) H 0.3751 1.0030 0.4546 0.145 Uiso 1.00 1 c R
H(104) H 0.5064 0.9584 0.4288 0.104 Uiso 1.00 1 c R
H(105) H 0.4475 0.9660 0.0352 0.083 Uiso 1.00 1 c R
H(106) H 0.3630 0.9917 -0.0592 0.098 Uiso 1.00 1 c R
H(107) H 0.2825 0.8985 -0.1366 0.090 Uiso 1.00 1 c R
H(108) H 0.2833 0.7757 -0.1193 0.106 Uiso 1.00 1 c R
H(109) H 0.3747 0.7438 -0.0285 0.080 Uiso 1.00 1 c R
H(110) H 0.5530 0.7002 0.0251 0.137 Uiso 1.00 1 c R
H(111) H 0.5183 0.5728 0.0267 0.159 Uiso 1.00 1 c R
H(112) H 0.4172 0.5263 0.0800 0.137 Uiso 1.00 1 c R
H(113) H 0.3547 0.6067 0.1353 0.123 Uiso 1.00 1 c R
H(114) H 0.3784 0.7353 0.1367 0.113 Uiso 1.00 1 c R
H(115) H 0.5760 0.8669 -0.0171 0.084 Uiso 1.00 1 c R
H(116) H 0.7286 0.8752 -0.0336 0.104 Uiso 1.00 1 c R
H(117) H 0.8499 0.8487 0.0437 0.113 Uiso 1.00 1 c R
H(118) H 0.8263 0.8173 0.1368 0.097 Uiso 1.00 1 c R
H(119) H 0.6769 0.8132 0.1549 0.089 Uiso 1.00 1 c R
H(121) H 0.0068 0.9512 0.5439 0.437 Uiso 1.00 1 c R
H(122) H 0.0967 0.9879 0.5295 0.437 Uiso 1.00 1 c R
H(123) H -0.0585 0.9035 0.4576 0.318 Uiso 1.00 1 c R
H(124) H 0.0294 0.9419 0.4420 0.318 Uiso 1.00 1 c R
H(125) H 0.1266 0.8508 0.4649 0.275 Uiso 1.00 1 c R
H(126) H 0.0310 0.8013 0.4436 0.275 Uiso 1.00 1 c R
H(127) H 0.0700 0.8339 0.5133 0.275 Uiso 1.00 1 c R

loop_
_atom_site_aniso_label
_atom_site_aniso_U_11
_atom_site_aniso_U_22
_atom_site_aniso_U_33
_atom_site_aniso_U_12
_atom_site_aniso_U_13
_atom_site_aniso_U_23
Pt(1) 0.0498(3) 0.0409(2) 0.0510(3) 0.0101(2) 0.0124(2) 0.0095(2)
Pt(2) 0.0529(3) 0.0445(3) 0.0544(3) 0.0114(2) 0.0141(2) 0.0058(2)
Pt(3) 0.0502(3) 0.0460(3) 0.0487(3) 0.0137(2) 0.0156(2) 0.0105(2)
Pt(4) 0.0394(2) 0.0468(3) 0.0528(3) 0.0109(2) 0.0143(2) 0.0106(2)
Ir(1) 0.0498(3) 0.0401(2) 0.0575(3) 0.0103(2) 0.0124(2) 0.0069(2)
Ir(2) 0.0630(3) 0.0454(3) 0.0556(3) 0.0119(2) 0.0188(2) 0.0089(2)
Se(1) 0.0475(7) 0.0505(8) 0.0599(8) 0.0132(6) 0.0120(6) 0.0119(6)
Se(2) 0.0501(7) 0.0446(7) 0.0562(8) 0.0110(5) 0.0085(6) 0.0105(6)
Se(3) 0.0425(7) 0.0483(7) 0.0550(8) 0.0090(5) 0.0159(6) 0.0090(6)
Se(4) 0.0551(8) 0.0495(7) 0.0612(9) 0.0163(6) 0.0254(6) 0.0126(6)
P(1) 0.056(2) 0.047(2) 0.056(2) 0.0127(16) 0.0137(17) 0.0150(17)
P(2) 0.063(2) 0.049(2) 0.053(2) 0.0080(17) 0.0116(18) 0.0030(17)
P(3) 0.057(2) 0.0443(19) 0.052(2) 0.0129(16) 0.0139(17) 0.0109(16)
P(4) 0.0456(19) 0.0476(19) 0.053(2) 0.0098(15) 0.0164(16) 0.0097(16)
O(1) 0.074(7) 0.084(7) 0.063(7) 0.013(5) 0.029(5) 0.015(5)
O(2) 0.062(6) 0.077(7) 0.078(7) 0.016(5) 0.004(5) 0.039(6)
C(11) 0.040(7) 0.061(9) 0.065(9) -0.003(6) 0.014(6) 0.012(7)
C(12) 0.050(8) 0.051(8) 0.067(9) 0.011(6) 0.025(7) 0.017(6)
C(13) 0.094(13) 0.035(8) 0.122(15) -0.007(7) 0.046(11) -0.025(8)
C(14) 0.061(10) 0.068(11) 0.104(14) 0.011(8) 0.029(9) -0.004(9)
C(15) 0.073(11) 0.082(12) 0.084(12) 0.020(9) 0.015(9) 0.022(10)
C(16) 0.047(8) 0.045(7) 0.078(10) 0.003(6) 0.018(7) 0.012(7)
C(17) 0.067(9) 0.055(8) 0.046(8) -0.007(7) 0.016(6) 0.004(6)
C(18) 0.068(12) 0.133(19) 0.15(2) 0.007(12) 0.053(13) 0.007(15)
C(19) 0.056(9) 0.064(9) 0.095(12) 0.045(8) 0.015(8) -0.006(8)
C(20) 0.066(11) 0.137(18) 0.072(12) -0.000(11) 0.023(9) -0.014(11)
C(21) 0.064(13) 0.15(2) 0.16(2) 0.005(14) 0.043(14) -0.083(19)
C(22) 0.052(12) 0.122(19) 0.24(3) 0.031(12) 0.029(17) -0.11(2)
C(23) 0.049(11) 0.14(2) 0.16(2) 0.049(12) 0.007(12) -0.039(17)
C(24) 0.095(15) 0.109(16) 0.131(19) 0.058(13) 0.034(13) -0.001(14)
C(25) 0.045(12) 0.25(3) 0.40(4) 0.010(16) 0.03(2) -0.21(3)
C(26) 0.065(10) 0.042(7) 0.082(11) 0.013(7) 0.012(8) 0.025(7)
C(27) 0.074(12) 0.111(15) 0.075(12) -0.009(10) 0.030(10) -0.002(11)
C(28) 0.126(19) 0.134(19) 0.076(14) -0.009(15) 0.046(14) 0.023(13)
C(29) 0.16(2) 0.094(14) 0.061(12) 0.038(15) 0.050(14) 0.016(11)
C(30) 0.105(18) 0.21(2) 0.101(18) 0.051(18) 0.060(15) 0.061(18)
C(31) 0.093(16) 0.19(2) 0.090(15) 0.029(16) 0.024(13) 0.065(16)
C(32) 0.045(7) 0.036(7) 0.084(11) 0.012(5) 0.018(7) 0.013(6)
C(33) 0.099(13) 0.077(12) 0.077(12) 0.037(10) 0.038(10) 0.026(9)
C(34) 0.121(16) 0.057(10) 0.078(12) 0.015(10) 0.026(11) 0.005(9)
C(35) 0.15(2) 0.079(16) 0.18(2) 0.035(15) 0.07(2) 0.018(18)
C(36) 0.110(16) 0.077(14) 0.15(2) 0.024(11) 0.062(15) 0.043(13)
C(37) 0.114(14) 0.057(10) 0.084(12) 0.032(9) 0.044(10) 0.031(9)
C(38) 0.049(8) 0.066(9) 0.050(8) 0.006(7) 0.003(6) 0.027(7)
C(39) 0.070(11) 0.075(12) 0.109(14) 0.013(9) 0.022(10) 0.023(10)
C(40) 0.070(12) 0.080(13) 0.102(14) -0.004(10) -0.000(10) 0.013(11)
C(41) 0.052(11) 0.104(17) 0.18(2) -0.009(11) 0.004(13) 0.006(16)
C(42) 0.083(15) 0.089(16) 0.20(2) 0.013(12) -0.020(16) 0.054(17)
C(43) 0.070(11) 0.083(13) 0.110(15) 0.016(9) 0.012(10) 0.037(11)
C(44) 0.100(12) 0.027(6) 0.058(9) 0.017(7) -0.003(8) 0.001(6)
C(45) 0.073(12) 0.060(10) 0.126(16) 0.024(9) 0.003(11) 0.007(10)
C(46) 0.101(18) 0.104(18) 0.19(2) 0.063(15) 0.000(17) -0.034(17)
C(47) 0.12(2) 0.050(12) 0.25(3) 0.022(13) 0.01(2) 0.019(16)
C(48) 0.110(19) 0.084(16) 0.16(2) -0.018(13) -0.017(16) -0.017(15)
C(49) 0.076(13) 0.048(11) 0.26(3) 0.008(9) 0.039(16) -0.020(14)
C(50) 0.053(8) 0.060(9) 0.063(9) 0.008(6) 0.020(7) 0.021(7)
C(51) 0.090(13) 0.077(11) 0.073(12) 0.008(10) 0.012(10) 0.017(9)
C(52) 0.093(16) 0.140(19) 0.106(17) 0.036(14) 0.041(14) 0.040(14)
C(53) 0.065(12) 0.091(14) 0.14(2) -0.015(10) -0.001(13) 0.032(14)
C(54) 0.064(11) 0.093(13) 0.100(14) 0.022(9) 0.036(10) 0.014(11)
C(55) 0.052(9) 0.072(10) 0.085(12) -0.008(7) 0.016(8) 0.027(8)
C(56) 0.051(8) 0.063(9) 0.045(8) 0.008(6) 0.007(6) 0.000(6)
C(57) 0.084(11) 0.060(9) 0.074(11) 0.024(8) 0.039(9) 0.017(8)
C(58) 0.094(14) 0.078(12) 0.098(14) 0.028(10) 0.025(11) 0.034(11)
C(59) 0.104(15) 0.103(15) 0.079(13) 0.007(12) 0.037(11) 0.041(12)
C(60) 0.121(17) 0.111(17) 0.059(11) 0.018(13) 0.034(11) 0.002(11)
C(61) 0.131(16) 0.056(10) 0.077(12) -0.024(10) 0.046(11) -0.021(9)
C(81) 0.086(11) 0.047(8) 0.078(11) 0.017(7) 0.047(9) 0.021(7)
C(82) 0.055(8) 0.055(8) 0.049(8) 0.016(6) 0.014(6) 0.016(6)
C(83) 0.069(10) 0.072(11) 0.084(11) 0.031(8) 0.030(9) 0.017(9)
C(84) 0.117(17) 0.099(15) 0.069(12) 0.038(13) 0.023(11) 0.032(11)
C(85) 0.094(15) 0.17(2) 0.060(11) 0.072(15) 0.041(11) 0.046(13)
C(86) 0.140(18) 0.070(11) 0.052(10) 0.028(11) 0.039(11) 0.004(8)
C(87) 0.089(13) 0.089(12) 0.073(11) 0.042(10) 0.031(9) 0.003(9)
C(88) 0.107(15) 0.17(2) 0.119(16) 0.105(15) 0.071(13) 0.074(15)
C(89) 0.048(8) 0.052(8) 0.096(11) 0.026(6) 0.033(8) 0.029(7)
C(90) 0.069(11) 0.078(12) 0.17(2) 0.010(9) 0.075(13) 0.049(12)
C(91) 0.053(11) 0.052(10) 0.30(3) 0.006(8) 0.079(16) 0.014(15)
C(92) 0.053(12) 0.070(13) 0.22(3) -0.006(10) 0.047(16) -0.051(16)
C(93) 0.068(13) 0.16(2) 0.119(19) 0.073(14) -0.030(12) -0.064(17)
C(94) 0.047(9) 0.126(15) 0.070(11) 0.030(9) 0.006(7) 0.002(10)
C(95) 0.050(12) 0.16(2) 0.31(3) -0.001(13) 0.043(18) -0.11(2)
C(96) 0.067(9) 0.053(8) 0.050(8) 0.026(7) 0.023(7) 0.001(6)
C(97) 0.041(7) 0.068(9) 0.071(10) 0.008(7) 0.002(7) -0.004(8)
C(98) 0.048(9) 0.081(12) 0.091(13) 0.006(8) 0.000(9) -0.006(10)
C(99) 0.120(18) 0.120(18) 0.056(11) 0.071(15) -0.009(12) -0.023(11)
C(100) 0.090(13) 0.089(13) 0.058(10) 0.044(10) 0.029(9) 0.016(9)
C(101) 0.107(14) 0.076(11) 0.048(9) 0.023(10) 0.005(9) 0.012(8)
C(102) 0.065(8) 0.037(6) 0.036(6) 0.018(6) 0.008(6) 0.010(5)
C(103) 0.134(17) 0.066(11) 0.064(11) 0.054(11) -0.008(10) -0.010(8)
C(104) 0.27(3) 0.057(12) 0.070(13) 0.031(16) -0.015(17) -0.007(10)
C(105) 0.21(2) 0.058(12) 0.108(18) -0.011(15) 0.061(18) 0.015(12)
C(106) 0.22(3) 0.059(14) 0.13(2) -0.016(16) 0.03(2) 0.006(14)
C(107) 0.100(14) 0.065(12) 0.116(16) 0.015(10) -0.018(12) 0.020(11)
C(108) 0.061(9) 0.068(10) 0.069(10) 0.025(7) 0.018(7) 0.023(8)
C(109) 0.063(11) 0.066(11) 0.17(2) 0.002(9) 0.039(12) 0.002(12)
C(110) 0.061(13) 0.16(2) 0.13(2) 0.028(14) 0.025(12) 0.033(18)
C(111) 0.115(19) 0.13(2) 0.130(19) 0.081(16) 0.084(16) 0.066(16)
C(112) 0.116(18) 0.14(2) 0.103(16) 0.071(16) 0.062(14) 0.043(15)
C(113) 0.075(12) 0.087(13) 0.097(13) 0.018(9) 0.045(10) 0.001(10)
C(114) 0.041(7) 0.072(10) 0.055(8) 0.008(6) 0.001(6) 0.029(7)
C(115) 0.079(11) 0.058(9) 0.072(11) 0.007(8) 0.013(8) 0.017(8)
C(116) 0.080(12) 0.071(11) 0.095(13) 0.018(9) 0.021(10) 0.046(10)
C(117) 0.059(10) 0.115(15) 0.052(9) 0.007(10) -0.016(7) 0.015(10)
C(118) 0.076(12) 0.120(17) 0.069(11) -0.022(11) -0.004(9) 0.048(11)
C(119) 0.071(10) 0.062(10) 0.066(10) -0.016(8) 0.009(8) -0.005(8)
C(120) 0.042(7) 0.052(8) 0.059(8) 0.010(6) 0.015(6) 0.010(6)
C(121) 0.103(15) 0.064(12) 0.18(2) 0.008(10) 0.083(15) 0.004(12)
C(122) 0.113(18) 0.065(13) 0.22(2) 0.017(12) 0.071(18) 0.026(16)
C(123) 0.15(2) 0.054(11) 0.139(19) 0.025(12) 0.080(16) 0.031(12)
C(124) 0.120(17) 0.066(12) 0.122(18) -0.037(12) 0.038(14) 0.005(12)
C(125) 0.119(16) 0.071(12) 0.094(14) -0.013(11) 0.044(12) 0.000(10)
C(126) 0.048(8) 0.052(8) 0.094(12) 0.005(6) 0.028(8) 0.001(8)
C(127) 0.059(9) 0.083(11) 0.066(10) 0.010(8) 0.021(8) 0.010(8)
C(128) 0.050(9) 0.099(13) 0.110(15) 0.006(9) 0.042(10) 0.020(11)
C(129) 0.036(9) 0.165(19) 0.081(13) 0.006(10) 0.018(8) -0.007(13)
C(130) 0.046(9) 0.135(16) 0.061(10) 0.014(9) 0.013(7) -0.007(10)
C(131) 0.057(9) 0.095(12) 0.071(11) 0.031(8) 0.012(8) 0.002(9)
C(141) 0.08(2) 0.32(7) 0.69(14) -0.05(3) -0.05(4) 0.37(8)
C(142) 0.042(19) 0.34(8) 0.42(8) -0.01(3) 0.04(3) 0.10(6)
C(143) 0.15(3) 0.35(5) 0.19(3) -0.06(3) 0.03(2) -0.10(3)

loop_
_atom_type_symbol
_atom_type_description
_atom_type_scat_dispersion_real
_atom_type_scat_dispersion_imag
_atom_type_scat_source
C C 0.003 0.002
;
International Tables for Crystallography
(1992, Vol. C, Tables 4.2.6.8 and 6.1.1.4)
;
H H 0.000 0.000
;
International Tables for Crystallography
(1992, Vol. C, Table 6.1.1.4)
;
O O 0.011 0.006
;
International Tables for Crystallography
(1992, Vol. C, Tables 4.2.6.8 and 6.1.1.4)
;
P P 0.102 0.094
;
International Tables for Crystallography
(1992, Vol. C, Tables 4.2.6.8 and 6.1.1.4)
;
Se Se -0.093 2.226
;
International Tables for Crystallography
(1992, Vol. C, Tables 4.2.6.8 and 6.1.1.4)
;
Ir Ir -1.444 7.990
;
International Tables for Crystallography
(1992, Vol. C, Tables 4.2.6.8 and 6.1.1.4)
;
Pt Pt -1.703 8.390
;
International Tables for Crystallography
(1992, Vol. C, Tables 4.2.6.8 and 6.1.1.4)
;

loop_
_geom_angle_atom_site_label_1
_geom_angle_atom_site_label_2
_geom_angle_atom_site_label_3
_geom_angle
_geom_angle_publ_flag
_geom_angle_site_symmetry_1
Pt(2) Pt(1) Se(1) 50.88(3) yes .
Pt(2) Pt(1) Se(2) 53.03(4) yes .
Pt(2) Pt(1) P(1) 116.07(11) yes .
Pt(2) Pt(1) C(12) 124.7(3) yes .
Se(1) Pt(1) Se(2) 76.18(5) yes .
Se(1) Pt(1) P(1) 99.35(11) yes .
Se(1) Pt(1) C(12) 170.4(4) yes .
Se(2) Pt(1) P(1) 168.67(11) yes .
Se(2) Pt(1) C(12) 94.4(4) yes .
P(1) Pt(1) C(12) 90.2(4) yes .
Pt(1) Pt(2) Se(1) 52.57(4) yes .
Pt(1) Pt(2) Se(2) 50.84(3) yes .
Pt(1) Pt(2) P(2) 122.97(11) yes .
Pt(1) Pt(2) C(19) 124.0(5) yes .
Se(1) Pt(2) Se(2) 75.87(4) yes .
Se(1) Pt(2) P(2) 175.54(12) yes .
Se(1) Pt(2) C(19) 89.3(4) yes .
Se(2) Pt(2) P(2) 101.40(11) yes .
Se(2) Pt(2) C(19) 163.8(3) yes .
P(2) Pt(2) C(19) 93.8(4) yes .
Pt(4) Pt(3) Se(3) 53.87(3) yes .
Pt(4) Pt(3) Se(4) 52.49(3) yes .
Pt(4) Pt(3) P(3) 123.72(8) yes .
Pt(4) Pt(3) C(82) 113.2(3) yes .
Se(3) Pt(3) Se(4) 76.42(5) yes .
Se(3) Pt(3) P(3) 176.86(10) yes .
Se(3) Pt(3) C(82) 89.7(4) yes .
Se(4) Pt(3) P(3) 100.52(11) yes .
Se(4) Pt(3) C(82) 164.3(4) yes .
P(3) Pt(3) C(82) 93.2(4) yes .
Pt(3) Pt(4) Se(3) 52.40(3) yes .
Pt(3) Pt(4) Se(4) 53.32(3) yes .
Pt(3) Pt(4) P(4) 120.32(9) yes .
Pt(3) Pt(4) C(89) 122.9(4) yes .
Se(3) Pt(4) Se(4) 76.04(4) yes .
Se(3) Pt(4) P(4) 99.97(9) yes .
Se(3) Pt(4) C(89) 165.2(4) yes .
Se(4) Pt(4) P(4) 173.63(9) yes .
Se(4) Pt(4) C(89) 90.3(4) yes .
P(4) Pt(4) C(89) 94.1(4) yes .
Se(1) Ir(1) Se(2) 75.87(4) yes .
Se(1) Ir(1) C(1) 97.6(7) yes .
Se(1) Ir(1) C(2) 101.6(8) yes .
Se(1) Ir(1) C(3) 136.3(6) yes .
Se(1) Ir(1) C(4) 157.2(6) yes .
Se(1) Ir(1) C(5) 123.3(6) yes .
Se(1) Ir(1) C(11) 92.6(4) yes .
Se(1) Ir(1) C(161) 96.1(8) yes .
Se(1) Ir(1) C(162) 122.3(5) yes .
Se(1) Ir(1) C(163) 157.0(4) yes .
Se(1) Ir(1) C(164) 135.0(6) yes .
Se(1) Ir(1) C(165) 101.9(7) yes .
Se(2) Ir(1) C(1) 109.5(7) yes .
Se(2) Ir(1) C(2) 146.4(8) yes .
Se(2) Ir(1) C(3) 145.5(6) yes .
Se(2) Ir(1) C(4) 106.0(5) yes .
Se(2) Ir(1) C(5) 92.3(5) yes .
Se(2) Ir(1) C(11) 92.7(4) yes .
Se(2) Ir(1) C(161) 139.0(7) yes .
Se(2) Ir(1) C(162) 157.3(5) yes .
Se(2) Ir(1) C(163) 121.6(5) yes .
Se(2) Ir(1) C(164) 96.3(5) yes .
Se(2) Ir(1) C(165) 105.1(6) yes .
C(1) Ir(1) C(2) 37.0(11) yes .
C(1) Ir(1) C(3) 61.9(10) yes .
C(1) Ir(1) C(4) 60.0(10) yes .
C(1) Ir(1) C(5) 34.6(8) yes .
C(1) Ir(1) C(11) 157.2(8) yes .
C(1) Ir(1) C(161) 30.6(9) yes .
C(1) Ir(1) C(162) 58.0(10) yes .
C(1) Ir(1) C(163) 63.7(9) yes .
C(1) Ir(1) C(164) 42.6(9) yes .
C(1) Ir(1) C(165) 6.9(8) yes .
C(2) Ir(1) C(3) 38.4(10) yes .
C(2) Ir(1) C(4) 63.9(9) yes .
C(2) Ir(1) C(5) 60.6(9) yes .
C(2) Ir(1) C(11) 120.9(9) yes .
C(2) Ir(1) C(161) 8.5(11) yes .
C(2) Ir(1) C(162) 27.4(10) yes .
C(2) Ir(1) C(163) 55.5(9) yes .
C(2) Ir(1) C(164) 61.4(9) yes .
C(2) Ir(1) C(165) 41.9(10) yes .
C(3) Ir(1) C(4) 39.7(9) yes .
C(3) Ir(1) C(5) 61.4(9) yes .
C(3) Ir(1) C(11) 96.9(8) yes .
C(3) Ir(1) C(161) 46.1(10) yes .
C(3) Ir(1) C(162) 13.9(8) yes .
C(3) Ir(1) C(163) 23.9(8) yes .
C(3) Ir(1) C(164) 53.6(9) yes .
C(3) Ir(1) C(165) 62.4(10) yes .
C(4) Ir(1) C(5) 34.9(9) yes .
C(4) Ir(1) C(11) 109.9(8) yes .
C(4) Ir(1) C(161) 67.3(9) yes .
C(4) Ir(1) C(162) 51.7(8) yes .
C(4) Ir(1) C(163) 17.0(8) yes .
C(4) Ir(1) C(164) 23.2(9) yes .
C(4) Ir(1) C(165) 55.4(10) yes .
C(5) Ir(1) C(11) 143.8(7) yes .
C(5) Ir(1) C(161) 58.3(7) yes .
C(5) Ir(1) C(162) 66.7(8) yes .
C(5) Ir(1) C(163) 47.6(8) yes .
C(5) Ir(1) C(164) 11.7(9) yes .
C(5) Ir(1) C(165) 27.9(7) yes .
C(11) Ir(1) C(161) 128.1(7) yes .
C(11) Ir(1) C(162) 99.3(7) yes .
C(11) Ir(1) C(163) 100.7(7) yes .
C(11) Ir(1) C(164) 132.3(8) yes .
C(11) Ir(1) C(165) 159.2(9) yes .
C(161) Ir(1) C(162) 35.7(10) yes .
C(161) Ir(1) C(163) 61.0(9) yes .
C(161) Ir(1) C(164) 61.0(7) yes .
C(161) Ir(1) C(165) 36.3(8) yes .
C(162) Ir(1) C(163) 37.2(7) yes .
C(162) Ir(1) C(164) 61.4(7) yes .
C(162) Ir(1) C(165) 60.3(9) yes .
C(163) Ir(1) C(164) 36.9(8) yes .
C(163) Ir(1) C(165) 61.0(10) yes .
C(164) Ir(1) C(165) 36.6(9) yes .
Se(3) Ir(2) Se(4) 76.05(5) yes .
Se(3) Ir(2) C(71) 111.3(8) yes .
Se(3) Ir(2) C(72) 151.5(7) yes .
Se(3) Ir(2) C(73) 143.2(8) yes .
Se(3) Ir(2) C(74) 109.7(8) yes .
Se(3) Ir(2) C(75) 93.2(8) yes .
Se(3) Ir(2) C(81) 93.1(5) yes .
Se(3) Ir(2) C(151) 129.8(6) yes .
Se(3) Ir(2) C(152) 162.6(5) yes .
Se(3) Ir(2) C(153) 134.7(7) yes .
Se(3) Ir(2) C(154) 103.7(6) yes .
Se(3) Ir(2) C(155) 101.1(6) yes .
Se(4) Ir(2) C(71) 93.2(8) yes .
Se(4) Ir(2) C(72) 101.6(8) yes .
Se(4) Ir(2) C(73) 138.4(9) yes .
Se(4) Ir(2) C(74) 156.0(8) yes .
Se(4) Ir(2) C(75) 118.9(8) yes .
Se(4) Ir(2) C(81) 91.0(5) yes .
Se(4) Ir(2) C(151) 93.7(6) yes .
Se(4) Ir(2) C(152) 111.5(6) yes .
Se(4) Ir(2) C(153) 147.9(7) yes .
Se(4) Ir(2) C(154) 147.9(6) yes .
Se(4) Ir(2) C(155) 110.6(6) yes .
C(71) Ir(2) C(72) 40.2(11) yes .
C(71) Ir(2) C(73) 63.8(11) yes .
C(71) Ir(2) C(74) 62.9(12) yes .
C(71) Ir(2) C(75) 35.1(12) yes .
C(71) Ir(2) C(81) 155.6(10) yes .
C(71) Ir(2) C(151) 19.0(10) yes .
C(71) Ir(2) C(152) 54.0(10) yes .
C(71) Ir(2) C(153) 69.0(10) yes .
C(71) Ir(2) C(154) 56.4(11) yes .
C(71) Ir(2) C(155) 22.3(11) yes .
C(72) Ir(2) C(73) 38.4(12) yes .
C(72) Ir(2) C(74) 61.9(11) yes .
C(72) Ir(2) C(75) 62.5(11) yes .
C(72) Ir(2) C(81) 115.4(9) yes .
C(72) Ir(2) C(151) 22.0(9) yes .
C(72) Ir(2) C(152) 15.6(11) yes .
C(72) Ir(2) C(153) 47.6(11) yes .
C(72) Ir(2) C(154) 63.1(10) yes .
C(72) Ir(2) C(155) 52.5(9) yes .
C(73) Ir(2) C(74) 33.9(12) yes .
C(73) Ir(2) C(75) 61.3(11) yes .
C(73) Ir(2) C(81) 97.8(9) yes .
C(73) Ir(2) C(151) 53.3(10) yes .
C(73) Ir(2) C(152) 26.9(11) yes .
C(73) Ir(2) C(153) 9.5(12) yes .
C(73) Ir(2) C(154) 41.3(10) yes .
C(73) Ir(2) C(155) 59.9(10) yes .
C(74) Ir(2) C(75) 39.3(11) yes .
C(74) Ir(2) C(81) 111.4(9) yes .
C(74) Ir(2) C(151) 64.4(10) yes .
C(74) Ir(2) C(152) 57.1(10) yes .
C(74) Ir(2) C(153) 27.4(10) yes .
C(74) Ir(2) C(154) 10.2(10) yes .
C(74) Ir(2) C(155) 46.0(10) yes .
C(75) Ir(2) C(81) 150.1(9) yes .
C(75) Ir(2) C(151) 48.9(10) yes .
C(75) Ir(2) C(152) 69.4(9) yes .
C(75) Ir(2) C(153) 60.4(10) yes .
C(75) Ir(2) C(154) 29.5(10) yes .
C(75) Ir(2) C(155) 12.9(11) yes .
C(81) Ir(2) C(151) 136.7(8) yes .
C(81) Ir(2) C(152) 102.2(8) yes .
C(81) Ir(2) C(153) 95.3(7) yes .
C(81) Ir(2) C(154) 120.8(8) yes .
C(81) Ir(2) C(155) 156.4(7) yes .
C(151) Ir(2) C(152) 36.9(9) yes .
C(151) Ir(2) C(153) 60.8(9) yes .
C(151) Ir(2) C(154) 61.3(8) yes .
C(151) Ir(2) C(155) 36.6(9) yes .
C(152) Ir(2) C(153) 36.5(10) yes .
C(152) Ir(2) C(154) 61.3(8) yes .
C(152) Ir(2) C(155) 61.8(8) yes .
C(153) Ir(2) C(154) 36.3(9) yes .
C(153) Ir(2) C(155) 61.4(9) yes .
C(154) Ir(2) C(155) 37.4(9) yes .
Pt(1) Se(1) Pt(2) 76.55(4) yes .
Pt(1) Se(1) Ir(1) 90.81(5) yes .
Pt(2) Se(1) Ir(1) 89.70(4) yes .
Pt(1) Se(2) Pt(2) 76.13(4) yes .
Pt(1) Se(2) Ir(1) 92.57(4) yes .
Pt(2) Se(2) Ir(1) 88.39(5) yes .
Pt(3) Se(3) Pt(4) 73.73(4) yes .
Pt(3) Se(3) Ir(2) 92.48(5) yes .
Pt(4) Se(3) Ir(2) 89.11(4) yes .
Pt(3) Se(4) Pt(4) 74.20(4) yes .
Pt(3) Se(4) Ir(2) 92.17(5) yes .
Pt(4) Se(4) Ir(2) 90.53(5) yes .
Pt(1) P(1) C(26) 121.8(5) yes .
Pt(1) P(1) C(32) 109.8(4) yes .
Pt(1) P(1) C(38) 115.5(5) yes .
C(26) P(1) C(32) 103.0(7) yes .
C(26) P(1) C(38) 102.4(7) yes .
C(32) P(1) C(38) 101.9(6) yes .
Pt(2) P(2) C(44) 119.5(4) yes .
Pt(2) P(2) C(50) 115.8(4) yes .
Pt(2) P(2) C(56) 114.9(4) yes .
C(44) P(2) C(50) 99.8(7) yes .
C(44) P(2) C(56) 102.9(7) yes .
C(50) P(2) C(56) 101.3(6) yes .
Pt(3) P(3) C(96) 118.0(5) yes .
Pt(3) P(3) C(102) 115.5(4) yes .
Pt(3) P(3) C(108) 114.4(5) yes .
C(96) P(3) C(102) 102.6(6) yes .
C(96) P(3) C(108) 99.2(7) yes .
C(102) P(3) C(108) 104.9(6) yes .
Pt(4) P(4) C(114) 115.2(5) yes .
Pt(4) P(4) C(120) 114.3(5) yes .
Pt(4) P(4) C(126) 116.2(5) yes .
C(114) P(4) C(120) 105.6(6) yes .
C(114) P(4) C(126) 103.9(7) yes .
C(120) P(4) C(126) 100.0(6) yes .
Ir(1) C(1) C(2) 72.9(17) yes .
Ir(1) C(1) C(5) 79.8(15) yes .
Ir(1) C(1) C(6) 127(2) yes .
Ir(1) C(1) C(161) 77.1(19) yes .
Ir(1) C(1) C(164) 68.2(13) yes .
Ir(1) C(1) C(165) 94(8) yes .
Ir(1) C(1) C(170) 124.1(18) yes .
C(2) C(1) C(5) 114(2) yes .
C(2) C(1) C(6) 127(2) yes .
C(2) C(1) C(161) 10.6(19) yes .
C(2) C(1) C(164) 97(2) yes .
C(2) C(1) C(165) 131(10) yes .
C(2) C(1) C(170) 152(2) yes .
C(5) C(1) C(6) 118(2) yes .
C(5) C(1) C(161) 125(3) yes .
C(5) C(1) C(164) 17.6(14) yes .
C(5) C(1) C(165) 19(8) yes .
C(5) C(1) C(170) 92(2) yes .
C(6) C(1) C(161) 116(2) yes .
C(6) C(1) C(164) 135(2) yes .
C(6) C(1) C(165) 99(9) yes .
C(6) C(1) C(170) 25.8(15) yes .
C(161) C(1) C(164) 108(2) yes .
C(161) C(1) C(165) 142(10) yes .
C(161) C(1) C(170) 142(2) yes .
C(164) C(1) C(165) 37(8) yes .
C(164) C(1) C(170) 110(2) yes .
C(165) C(1) C(170) 73(9) yes .
Ir(1) C(2) C(1) 70.1(15) yes .
Ir(1) C(2) C(3) 67.0(13) yes .
Ir(1) C(2) C(7) 124(2) yes .
Ir(1) C(2) C(161) 88(6) yes .
Ir(1) C(2) C(162) 75.7(19) yes .
Ir(1) C(2) C(165) 69.1(13) yes .
Ir(1) C(2) C(166) 116.5(19) yes .
C(1) C(2) C(3) 103(2) yes .
C(1) C(2) C(7) 126(2) yes .
C(1) C(2) C(161) 41(5) yes .
C(1) C(2) C(162) 120(2) yes .
C(1) C(2) C(165) 7.2(15) yes .
C(1) C(2) C(166) 98(2) yes .
C(3) C(2) C(7) 131(2) yes .
C(3) C(2) C(161) 143(6) yes .
C(3) C(2) C(162) 17.4(15) yes .
C(3) C(2) C(165) 96(2) yes .
C(3) C(2) C(166) 158(2) yes .
C(7) C(2) C(161) 85(5) yes .
C(7) C(2) C(162) 114(2) yes .
C(7) C(2) C(165) 133(2) yes .
C(7) C(2) C(166) 27.7(16) yes .
C(161) C(2) C(162) 160(6) yes .
C(161) C(2) C(165) 48(5) yes .
C(161) C(2) C(166) 57(5) yes .
C(162) C(2) C(165) 114(2) yes .
C(162) C(2) C(166) 141(2) yes .
C(165) C(2) C(166) 105(2) yes .
Ir(1) C(3) C(2) 74.6(15) yes .
Ir(1) C(3) C(4) 73.6(13) yes .
Ir(1) C(3) C(8) 129(2) yes .
Ir(1) C(3) C(161) 70.6(13) yes .
Ir(1) C(3) C(162) 93(4) yes .
Ir(1) C(3) C(163) 81(2) yes .
Ir(1) C(3) C(167) 113.5(16) yes .
C(2) C(3) C(4) 108(2) yes .
C(2) C(3) C(8) 122(2) yes .
C(2) C(3) C(161) 6.6(13) yes .
C(2) C(3) C(162) 36(3) yes .
C(2) C(3) C(163) 121(3) yes .
C(2) C(3) C(167) 87.9(19) yes .
C(4) C(3) C(8) 129(2) yes .
C(4) C(3) C(161) 101.2(19) yes .
C(4) C(3) C(162) 144(4) yes .
C(4) C(3) C(163) 13.7(19) yes .
C(4) C(3) C(167) 164(2) yes .
C(8) C(3) C(161) 129(2) yes .
C(8) C(3) C(162) 86(4) yes .
C(8) C(3) C(163) 115(3) yes .
C(8) C(3) C(167) 35.8(18) yes .
C(161) C(3) C(162) 43(3) yes .
C(161) C(3) C(163) 115(2) yes .
C(161) C(3) C(167) 94.3(16) yes .
C(162) C(3) C(163) 157(5) yes .
C(162) C(3) C(167) 52(3) yes .
C(163) C(3) C(167) 151(3) yes .
Ir(1) C(4) C(3) 66.7(13) yes .
Ir(1) C(4) C(5) 78.4(15) yes .
Ir(1) C(4) C(9) 126.7(17) yes .
Ir(1) C(4) C(163) 77(2) yes .
Ir(1) C(4) C(164) 76(2) yes .
Ir(1) C(4) C(168) 112.0(17) yes .
C(3) C(4) C(5) 107(2) yes .
C(3) C(4) C(9) 119(2) yes .
C(3) C(4) C(163) 19(2) yes .
C(3) C(4) C(164) 108(2) yes .
C(3) C(4) C(168) 81.0(18) yes .
C(5) C(4) C(9) 133(2) yes .
C(5) C(4) C(163) 126(3) yes .
C(5) C(4) C(164) 3.7(18) yes .
C(5) C(4) C(168) 169(2) yes .
C(9) C(4) C(163) 100(3) yes .
C(9) C(4) C(164) 133(2) yes .
C(9) C(4) C(168) 38.2(16) yes .
C(163) C(4) C(164) 127(3) yes .
C(163) C(4) C(168) 62(2) yes .
C(164) C(4) C(168) 170(3) yes .
Ir(1) C(5) C(1) 65.7(15) yes .
Ir(1) C(5) C(4) 66.7(14) yes .
Ir(1) C(5) C(10) 126.0(15) yes .
Ir(1) C(5) C(164) 62(3) yes .
Ir(1) C(5) C(165) 69.1(18) yes .
Ir(1) C(5) C(169) 113.6(16) yes .
C(1) C(5) C(4) 107(2) yes .
C(1) C(5) C(10) 133(2) yes .
C(1) C(5) C(164) 107(3) yes .
C(1) C(5) C(165) 4.5(19) yes .
C(1) C(5) C(169) 167(2) yes .
C(4) C(5) C(10) 120(2) yes .
C(4) C(5) C(164) 6(3) yes .
C(4) C(5) C(165) 111(2) yes .
C(4) C(5) C(169) 84(2) yes .
C(10) C(5) C(164) 119(3) yes .
C(10) C(5) C(165) 128(2) yes .
C(10) C(5) C(169) 36.4(17) yes .
C(164) C(5) C(165) 112(4) yes .
C(164) C(5) C(169) 82(3) yes .
C(165) C(5) C(169) 164(2) yes .
C(1) C(6) C(165) 9.7(13) yes .
C(1) C(6) C(170) 78(3) yes .
C(165) C(6) C(170) 69(3) yes .
C(2) C(7) C(161) 12.4(17) yes .
C(2) C(7) C(166) 84(3) yes .
C(161) C(7) C(166) 72(3) yes .
C(3) C(8) C(162) 19.7(12) yes .
C(3) C(8) C(167) 85(3) yes .
C(162) C(8) C(167) 66(2) yes .
C(4) C(9) C(163) 20.7(12) yes .
C(4) C(9) C(168) 75(2) yes .
C(163) C(9) C(168) 55(2) yes .
C(5) C(10) C(164) 14.4(12) yes .
C(5) C(10) C(169) 71(2) yes .
C(164) C(10) C(169) 56(2) yes .
Ir(1) C(11) O(1) 177.2(12) yes .
Pt(1) C(12) C(13) 117.4(9) yes .
Pt(1) C(12) C(17) 124.7(11) yes .
C(13) C(12) C(17) 117.8(14) yes .
C(12) C(13) C(14) 119.0(13) yes .
C(13) C(14) C(15) 121.5(17) yes .
C(14) C(15) C(16) 117.1(17) yes .
C(14) C(15) C(18) 121.6(18) yes .
C(16) C(15) C(18) 121.2(15) yes .
C(15) C(16) C(17) 123.8(13) yes .
C(12) C(17) C(16) 120.4(14) yes .
Pt(2) C(19) C(20) 118.5(12) yes .
Pt(2) C(19) C(24) 125.1(16) yes .
C(20) C(19) C(24) 115.5(17) yes .
C(19) C(20) C(21) 118.3(19) yes .
C(20) C(21) C(22) 124(2) yes .
C(21) C(22) C(23) 117(2) yes .
C(21) C(22) C(25) 122(3) yes .
C(23) C(22) C(25) 120(2) yes .
C(22) C(23) C(24) 119(2) yes .
C(19) C(24) C(23) 125(2) yes .
P(1) C(26) C(27) 122.2(14) yes .
P(1) C(26) C(31) 121.4(13) yes .
C(27) C(26) C(31) 116.4(18) yes .
C(26) C(27) C(28) 123.1(19) yes .
C(27) C(28) C(29) 119.2(18) yes .
C(28) C(29) C(30) 119(2) yes .
C(29) C(30) C(31) 122(2) yes .
C(26) C(31) C(30) 119.9(18) yes .
P(1) C(32) C(33) 116.7(12) yes .
P(1) C(32) C(37) 123.3(12) yes .
C(33) C(32) C(37) 119.9(13) yes .
C(32) C(33) C(34) 119.3(17) yes .
C(33) C(34) C(35) 119(2) yes .
C(34) C(35) C(36) 121(2) yes .
C(35) C(36) C(37) 121(2) yes .
C(32) C(37) C(36) 118.8(19) yes .
P(1) C(38) C(39) 120.6(12) yes .
P(1) C(38) C(43) 125.7(11) yes .
C(39) C(38) C(43) 113.5(13) yes .
C(38) C(39) C(40) 122.6(17) yes .
C(39) C(40) C(41) 118.0(17) yes .
C(40) C(41) C(42) 124.0(19) yes .
C(41) C(42) C(43) 119(2) yes .
C(38) C(43) C(42) 123.1(16) yes .
P(2) C(44) C(45) 116.8(12) yes .
P(2) C(44) C(49) 123.8(14) yes .
C(45) C(44) C(49) 119.4(14) yes .
C(44) C(45) C(46) 118.8(17) yes .
C(45) C(46) C(47) 119(2) yes .
C(46) C(47) C(48) 122(2) yes .
C(47) C(48) C(49) 117(2) yes .
C(44) C(49) C(48) 122(2) yes .
P(2) C(50) C(51) 123.0(14) yes .
P(2) C(50) C(55) 117.8(10) yes .
C(51) C(50) C(55) 119.1(15) yes .
C(50) C(51) C(52) 122.2(19) yes .
C(51) C(52) C(53) 117(2) yes .
C(52) C(53) C(54) 124(2) yes .
C(53) C(54) C(55) 119(2) yes .
C(50) C(55) C(54) 118.7(15) yes .
P(2) C(56) C(57) 115.8(11) yes .
P(2) C(56) C(61) 127.6(12) yes .
C(57) C(56) C(61) 116.6(15) yes .
C(56) C(57) C(58) 122.6(16) yes .
C(57) C(58) C(59) 117.8(18) yes .
C(58) C(59) C(60) 121(2) yes .
C(59) C(60) C(61) 119.3(19) yes .
C(56) C(61) C(60) 122.4(17) yes .
Ir(2) C(71) C(72) 69.3(15) yes .
Ir(2) C(71) C(75) 74.8(18) yes .
Ir(2) C(71) C(76) 134(2) yes .
Ir(2) C(71) C(151) 82(2) yes .
Ir(2) C(71) C(155) 78(2) yes .
Ir(2) C(71) C(156) 110.6(17) yes .
C(72) C(71) C(75) 108(2) yes .
C(72) C(71) C(76) 115(2) yes .
C(72) C(71) C(151) 18(2) yes .
C(72) C(71) C(155) 107(3) yes .
C(72) C(71) C(156) 76(2) yes .
C(75) C(71) C(76) 135(2) yes .
C(75) C(71) C(151) 124(4) yes .
C(75) C(71) C(155) 4(2) yes .
C(75) C(71) C(156) 174(2) yes .
C(76) C(71) C(151) 97(4) yes .
C(76) C(71) C(155) 134(3) yes .
C(76) C(71) C(156) 40.2(19) yes .
C(151) C(71) C(155) 123(5) yes .
C(151) C(71) C(156) 60(3) yes .
C(155) C(71) C(156) 172(3) yes .
Ir(2) C(72) C(71) 70.5(16) yes .
Ir(2) C(72) C(73) 70.5(17) yes .
Ir(2) C(72) C(77) 122.1(17) yes .
Ir(2) C(72) C(151) 82(2) yes .
Ir(2) C(72) C(152) 85(3) yes .
Ir(2) C(72) C(153) 68.2(13) yes .
Ir(2) C(72) C(157) 109.2(16) yes .
C(71) C(72) C(73) 104(2) yes .
C(71) C(72) C(77) 137(2) yes .
C(71) C(72) C(151) 15(2) yes .
C(71) C(72) C(152) 140(5) yes .
C(71) C(72) C(153) 99(2) yes .
C(71) C(72) C(157) 168(2) yes .
C(73) C(72) C(77) 120(2) yes .
C(73) C(72) C(151) 118(3) yes .
C(73) C(72) C(152) 37(3) yes .
C(73) C(72) C(153) 4.3(15) yes .
C(73) C(72) C(157) 87(2) yes .
C(77) C(72) C(151) 122(3) yes .
C(77) C(72) C(152) 83(4) yes .
C(77) C(72) C(153) 124(2) yes .
C(77) C(72) C(157) 32.6(18) yes .
C(151) C(72) C(152) 155(6) yes .
C(151) C(72) C(153) 114(3) yes .
C(151) C(72) C(157) 154(3) yes .
C(152) C(72) C(153) 41(3) yes .
C(152) C(72) C(157) 51(3) yes .
C(153) C(72) C(157) 92(2) yes .
Ir(2) C(73) C(72) 71.1(16) yes .
Ir(2) C(73) C(74) 74.5(19) yes .
Ir(2) C(73) C(78) 124.0(19) yes .
Ir(2) C(73) C(152) 78(2) yes .
Ir(2) C(73) C(153) 97(6) yes .
Ir(2) C(73) C(154) 70.6(14) yes .
Ir(2) C(73) C(158) 115.2(18) yes .
C(72) C(73) C(74) 113(3) yes .
C(72) C(73) C(78) 130(3) yes .
C(72) C(73) C(152) 21(2) yes .
C(72) C(73) C(153) 159(7) yes .
C(72) C(73) C(154) 101(2) yes .
C(72) C(73) C(158) 156(2) yes .
C(74) C(73) C(78) 118(3) yes .
C(74) C(73) C(152) 133(3) yes .
C(74) C(73) C(153) 47(6) yes .
C(74) C(73) C(154) 11.8(18) yes .
C(74) C(73) C(158) 91(2) yes .
C(78) C(73) C(152) 110(3) yes .
C(78) C(73) C(153) 71(6) yes .
C(78) C(73) C(154) 129(2) yes .
C(78) C(73) C(158) 27(2) yes .
C(152) C(73) C(153) 174(7) yes .
C(152) C(73) C(154) 121(3) yes .
C(152) C(73) C(158) 136(3) yes .
C(153) C(73) C(154) 59(6) yes .
C(153) C(73) C(158) 44(6) yes .
C(154) C(73) C(158) 103(2) yes .
Ir(2) C(74) C(73) 71.6(18) yes .
Ir(2) C(74) C(75) 72.0(15) yes .
Ir(2) C(74) C(79) 132.2(19) yes .
Ir(2) C(74) C(153) 78(2) yes .
Ir(2) C(74) C(154) 85(5) yes .
Ir(2) C(74) C(155) 66.2(12) yes .
Ir(2) C(74) C(159) 121(2) yes .
C(73) C(74) C(75) 108(3) yes .
C(73) C(74) C(79) 137(3) yes .
C(73) C(74) C(153) 15(2) yes .
C(73) C(74) C(154) 127(7) yes .
C(73) C(74) C(155) 92(2) yes .
C(73) C(74) C(159) 164(3) yes .
C(75) C(74) C(79) 113(2) yes .
C(75) C(74) C(153) 123(3) yes .
C(75) C(74) C(154) 19(5) yes .
C(75) C(74) C(155) 16.4(15) yes .
C(75) C(74) C(159) 86(2) yes .
C(79) C(74) C(153) 123(3) yes .
C(79) C(74) C(154) 94(6) yes .
C(79) C(74) C(155) 129(2) yes .
C(79) C(74) C(159) 27.0(18) yes .
C(153) C(74) C(154) 142(7) yes .
C(153) C(74) C(155) 107(3) yes .
C(153) C(74) C(159) 150(3) yes .
C(154) C(74) C(155) 35(5) yes .
C(154) C(74) C(159) 68(6) yes .
C(155) C(74) C(159) 102(2) yes .
Ir(2) C(75) C(71) 70.1(16) yes .
Ir(2) C(75) C(74) 68.6(14) yes .
Ir(2) C(75) C(80) 128.6(19) yes .
Ir(2) C(75) C(154) 73.0(16) yes .
Ir(2) C(75) C(155) 75(3) yes .
Ir(2) C(75) C(160) 120.4(19) yes .
C(71) C(75) C(74) 107(2) yes .
C(71) C(75) C(80) 119(2) yes .
C(71) C(75) C(154) 114(3) yes .
C(71) C(75) C(155) 7(3) yes .
C(71) C(75) C(160) 82(2) yes .
C(74) C(75) C(80) 134(3) yes .
C(74) C(75) C(154) 6.5(17) yes .
C(74) C(75) C(155) 106(5) yes .
C(74) C(75) C(160) 169(2) yes .
C(80) C(75) C(154) 127(3) yes .
C(80) C(75) C(155) 119(5) yes .
C(80) C(75) C(160) 37(2) yes .
C(154) C(75) C(155) 112(5) yes .
C(154) C(75) C(160) 163(3) yes .
C(155) C(75) C(160) 82(4) yes .
C(71) C(76) C(151) 23.6(15) yes .
C(71) C(76) C(156) 78(2) yes .
C(151) C(76) C(156) 56(2) yes .
C(72) C(77) C(152) 22.2(16) yes .
C(72) C(77) C(157) 89(3) yes .
C(152) C(77) C(157) 67(2) yes .
C(73) C(78) C(153) 13.6(17) yes .
C(73) C(78) C(158) 88(4) yes .
C(153) C(78) C(158) 74(3) yes .
C(74) C(79) C(154) 13.5(14) yes .
C(74) C(79) C(159) 75(3) yes .
C(154) C(79) C(159) 62(3) yes .
C(75) C(80) C(155) 14.1(16) yes .
C(75) C(80) C(160) 70(3) yes .
C(155) C(80) C(160) 56(2) yes .
Ir(2) C(81) O(2) 177.5(13) yes .
Pt(3) C(82) C(83) 120.8(10) yes .
Pt(3) C(82) C(87) 118.8(11) yes .
C(83) C(82) C(87) 120.4(15) yes .
C(82) C(83) C(84) 115.6(14) yes .
C(83) C(84) C(85) 127.4(19) yes .
C(84) C(85) C(86) 116(2) yes .
C(84) C(85) C(88) 122.8(19) yes .
C(86) C(85) C(88) 121(2) yes .
C(85) C(86) C(87) 121.9(17) yes .
C(82) C(87) C(86) 118.5(15) yes .
Pt(4) C(89) C(90) 120.2(11) yes .
Pt(4) C(89) C(94) 123.6(12) yes .
C(90) C(89) C(94) 115.6(14) yes .
C(89) C(90) C(91) 124(2) yes .
C(90) C(91) C(92) 120(2) yes .
C(91) C(92) C(93) 115(2) yes .
C(91) C(92) C(95) 122(2) yes .
C(93) C(92) C(95) 123(2) yes .
C(92) C(93) C(94) 125(2) yes .
C(89) C(94) C(93) 120.6(19) yes .
P(3) C(96) C(97) 118.6(11) yes .
P(3) C(96) C(101) 121.2(11) yes .
C(97) C(96) C(101) 120.2(13) yes .
C(96) C(97) C(98) 118.7(15) yes .
C(97) C(98) C(99) 117.5(15) yes .
C(98) C(99) C(100) 123.4(17) yes .
C(99) C(100) C(101) 120.8(19) yes .
C(96) C(101) C(100) 119.3(17) yes .
P(3) C(102) C(103) 121.3(9) yes .
P(3) C(102) C(107) 116.6(11) yes .
C(103) C(102) C(107) 121.7(13) yes .
C(102) C(103) C(104) 119.4(16) yes .
C(103) C(104) C(105) 118(2) yes .
C(104) C(105) C(106) 122(2) yes .
C(105) C(106) C(107) 118(2) yes .
C(102) C(107) C(106) 119.9(19) yes .
P(3) C(108) C(109) 123.6(13) yes .
P(3) C(108) C(113) 118.2(12) yes .
C(109) C(108) C(113) 118.1(17) yes .
C(108) C(109) C(110) 115.2(17) yes .
C(109) C(110) C(111) 127(2) yes .
C(110) C(111) C(112) 117(2) yes .
C(111) C(112) C(113) 120(2) yes .
C(108) C(113) C(112) 122.7(17) yes .
P(4) C(114) C(115) 117.9(10) yes .
P(4) C(114) C(119) 123.6(12) yes .
C(115) C(114) C(119) 118.5(13) yes .
C(114) C(115) C(116) 118.9(13) yes .
C(115) C(116) C(117) 122.8(17) yes .
C(116) C(117) C(118) 118.6(16) yes .
C(117) C(118) C(119) 122.0(15) yes .
C(114) C(119) C(118) 119.1(16) yes .
P(4) C(120) C(121) 120.6(13) yes .
P(4) C(120) C(125) 121.6(12) yes .
C(121) C(120) C(125) 117.2(15) yes .
C(120) C(121) C(122) 117(2) yes .
C(121) C(122) C(123) 125(2) yes .
C(122) C(123) C(124) 116(2) yes .
C(123) C(124) C(125) 126(2) yes .
C(120) C(125) C(124) 118.7(19) yes .
P(4) C(126) C(127) 121.3(11) yes .
P(4) C(126) C(131) 121.0(14) yes .
C(127) C(126) C(131) 117.6(15) yes .
C(126) C(127) C(128) 120.6(14) yes .
C(127) C(128) C(129) 118.7(19) yes .
C(128) C(129) C(130) 121.9(17) yes .
C(129) C(130) C(131) 119.3(15) yes .
C(126) C(131) C(130) 121.8(17) yes .
C(141) C(141) C(142) 101(5) yes 57602
C(141) C(142) C(143) 122(4) yes .
Ir(2) C(151) C(71) 79(2) yes .
Ir(2) C(151) C(72) 76(2) yes .
Ir(2) C(151) C(76) 118.6(15) yes .
Ir(2) C(151) C(152) 71.0(13) yes .
Ir(2) C(151) C(155) 70.1(12) yes .
Ir(2) C(151) C(156) 119.7(15) yes .
C(71) C(151) C(72) 147(4) yes .
C(71) C(151) C(76) 59(3) yes .
C(71) C(151) C(152) 137(4) yes .
C(71) C(151) C(155) 31(3) yes .
C(71) C(151) C(156) 95(3) yes .
C(72) C(151) C(76) 154(3) yes .
C(72) C(151) C(152) 10(2) yes .
C(72) C(151) C(155) 118(3) yes .
C(72) C(151) C(156) 116(3) yes .
C(76) C(151) C(152) 164(2) yes .
C(76) C(151) C(155) 87.7(19) yes .
C(76) C(151) C(156) 39.0(18) yes .
C(152) C(151) C(155) 108(2) yes .
C(152) C(151) C(156) 126(2) yes .
C(155) C(151) C(156) 126(2) yes .
Ir(2) C(152) C(72) 80(3) yes .
Ir(2) C(152) C(73) 75(2) yes .
Ir(2) C(152) C(77) 118.3(16) yes .
Ir(2) C(152) C(151) 72.1(14) yes .
Ir(2) C(152) C(153) 73.4(15) yes .
Ir(2) C(152) C(157) 121.7(16) yes .
C(72) C(152) C(73) 123(4) yes .
C(72) C(152) C(77) 75(4) yes .
C(72) C(152) C(151) 15(3) yes .
C(72) C(152) C(153) 123(4) yes .
C(72) C(152) C(157) 111(4) yes .
C(73) C(152) C(77) 161(3) yes .
C(73) C(152) C(151) 108(2) yes .
C(73) C(152) C(153) 1(2) yes .
C(73) C(152) C(157) 126(3) yes .
C(77) C(152) C(151) 89(2) yes .
C(77) C(152) C(153) 162(2) yes .
C(77) C(152) C(157) 36.7(19) yes .
C(151) C(152) C(153) 108(2) yes .
C(151) C(152) C(157) 126(2) yes .
C(153) C(152) C(157) 126(2) yes .
Ir(2) C(153) C(72) 64.2(12) yes .
Ir(2) C(153) C(73) 74(6) yes .
Ir(2) C(153) C(74) 74(2) yes .
Ir(2) C(153) C(78) 123.9(17) yes .
Ir(2) C(153) C(152) 70.2(15) yes .
Ir(2) C(153) C(154) 70.3(14) yes .
Ir(2) C(153) C(158) 123.3(17) yes .
C(72) C(153) C(73) 17(6) yes .
C(72) C(153) C(74) 102(2) yes .
C(72) C(153) C(78) 112(2) yes .
C(72) C(153) C(152) 16.3(14) yes .
C(72) C(153) C(154) 92(2) yes .
C(72) C(153) C(158) 142(2) yes .
C(73) C(153) C(74) 118(7) yes .
C(73) C(153) C(78) 96(6) yes .
C(73) C(153) C(152) 4(5) yes .
C(73) C(153) C(154) 108(7) yes .
C(73) C(153) C(158) 126(7) yes .
C(74) C(153) C(78) 146(3) yes .
C(74) C(153) C(152) 118(3) yes .
C(74) C(153) C(154) 10(2) yes .
C(74) C(153) C(158) 116(3) yes .
C(78) C(153) C(152) 96(2) yes .
C(78) C(153) C(154) 156(2) yes .
C(78) C(153) C(158) 31(2) yes .
C(152) C(153) C(154) 108(2) yes .
C(152) C(153) C(158) 126(2) yes .
C(154) C(153) C(158) 126(2) yes .
Ir(2) C(154) C(73) 68.1(12) yes .
Ir(2) C(154) C(74) 85(5) yes .
Ir(2) C(154) C(75) 77.5(17) yes .
Ir(2) C(154) C(79) 127.5(15) yes .
Ir(2) C(154) C(153) 73.4(13) yes .
Ir(2) C(154) C(155) 70.2(12) yes .
Ir(2) C(154) C(159) 126.7(18) yes .
C(73) C(154) C(74) 42(6) yes .
C(73) C(154) C(75) 114(2) yes .
C(73) C(154) C(79) 113(2) yes .
C(73) C(154) C(153) 13.3(18) yes .
C(73) C(154) C(155) 95(2) yes .
C(73) C(154) C(159) 139(2) yes .
C(74) C(154) C(75) 155(6) yes .
C(74) C(154) C(79) 72(6) yes .
C(74) C(154) C(153) 28(6) yes .
C(74) C(154) C(155) 136(6) yes .
C(74) C(154) C(159) 98(6) yes .
C(75) C(154) C(79) 133(2) yes .
C(75) C(154) C(153) 127(2) yes .
C(75) C(154) C(155) 19(2) yes .
C(75) C(154) C(159) 107(2) yes .
C(79) C(154) C(153) 100(2) yes .
C(79) C(154) C(155) 151(2) yes .
C(79) C(154) C(159) 26.4(17) yes .
C(153) C(154) C(155) 108(2) yes .
C(153) C(154) C(159) 126(2) yes .
C(155) C(154) C(159) 126(2) yes .
Ir(2) C(155) C(71) 80(2) yes .
Ir(2) C(155) C(74) 67.8(11) yes .
Ir(2) C(155) C(75) 92(3) yes .
Ir(2) C(155) C(80) 116.8(14) yes .
Ir(2) C(155) C(151) 73.3(12) yes .
Ir(2) C(155) C(154) 72.3(11) yes .
Ir(2) C(155) C(160) 123.9(16) yes .
C(71) C(155) C(74) 124(3) yes .
C(71) C(155) C(75) 169(5) yes .
C(71) C(155) C(80) 132(3) yes .
C(71) C(155) C(151) 26(2) yes .
C(71) C(155) C(154) 133(3) yes .
C(71) C(155) C(160) 101(3) yes .
C(74) C(155) C(75) 57(4) yes .
C(74) C(155) C(80) 103(2) yes .
C(74) C(155) C(151) 99(2) yes .
C(74) C(155) C(154) 9.2(14) yes .
C(74) C(155) C(160) 135(2) yes .
C(75) C(155) C(80) 46(4) yes .
C(75) C(155) C(151) 156(5) yes .
C(75) C(155) C(154) 48(4) yes .
C(75) C(155) C(160) 78(4) yes .
C(80) C(155) C(151) 158(2) yes .
C(80) C(155) C(154) 94(2) yes .
C(80) C(155) C(160) 31.8(18) yes .
C(151) C(155) C(154) 108(2) yes .
C(151) C(155) C(160) 126(2) yes .
C(154) C(155) C(160) 126(2) yes .
C(71) C(156) C(76) 62(2) yes .
C(71) C(156) C(151) 24.9(15) yes .
C(76) C(156) C(151) 85(3) yes .
C(72) C(157) C(77) 58(2) yes .
C(72) C(157) C(152) 18.1(16) yes .
C(77) C(157) C(152) 76(3) yes .
C(73) C(158) C(78) 65(3) yes .
C(73) C(158) C(153) 10.0(15) yes .
C(78) C(158) C(153) 75(4) yes .
C(74) C(159) C(79) 78(3) yes .
C(74) C(159) C(154) 14.2(15) yes .
C(79) C(159) C(154) 92(3) yes .
C(75) C(160) C(80) 72(3) yes .
C(75) C(160) C(155) 19.5(17) yes .
C(80) C(160) C(155) 92(3) yes .
Ir(1) C(161) C(1) 72.3(17) yes .
Ir(1) C(161) C(2) 83(6) yes .
Ir(1) C(161) C(3) 63.4(10) yes .
Ir(1) C(161) C(7) 122.7(18) yes .
Ir(1) C(161) C(162) 71.1(13) yes .
Ir(1) C(161) C(165) 71.3(14) yes .
Ir(1) C(161) C(166) 123(2) yes .
C(1) C(161) C(2) 128(6) yes .
C(1) C(161) C(3) 99(2) yes .
C(1) C(161) C(7) 149(3) yes .
C(1) C(161) C(162) 114(2) yes .
C(1) C(161) C(165) 6.8(19) yes .
C(1) C(161) C(166) 120(2) yes .
C(2) C(161) C(3) 30(5) yes .
C(2) C(161) C(7) 83(5) yes .
C(2) C(161) C(162) 15(4) yes .
C(2) C(161) C(165) 122(6) yes .
C(2) C(161) C(166) 112(6) yes .
C(3) C(161) C(7) 112(2) yes .
C(3) C(161) C(162) 15.3(11) yes .
C(3) C(161) C(165) 92.7(18) yes .
C(3) C(161) C(166) 141(2) yes .
C(7) C(161) C(162) 97(2) yes .
C(7) C(161) C(165) 155(2) yes .
C(7) C(161) C(166) 29.3(17) yes .
C(162) C(161) C(165) 108(2) yes .
C(162) C(161) C(166) 126(2) yes .
C(165) C(161) C(166) 126(2) yes .
Ir(1) C(162) C(2) 77(2) yes .
Ir(1) C(162) C(3) 73(3) yes .
Ir(1) C(162) C(8) 119.6(17) yes .
Ir(1) C(162) C(161) 73.2(15) yes .
Ir(1) C(162) C(163) 69.5(12) yes .
Ir(1) C(162) C(167) 121.7(18) yes .
C(2) C(162) C(3) 126(4) yes .
C(2) C(162) C(8) 159(2) yes .
C(2) C(162) C(161) 4.7(15) yes .
C(2) C(162) C(163) 112(2) yes .
C(2) C(162) C(167) 122(2) yes .
C(3) C(162) C(8) 74(4) yes .
C(3) C(162) C(161) 122(4) yes .
C(3) C(162) C(163) 14(3) yes .
C(3) C(162) C(167) 112(4) yes .
C(8) C(162) C(161) 163(2) yes .
C(8) C(162) C(163) 88(2) yes .
C(8) C(162) C(167) 39.2(18) yes .
C(161) C(162) C(163) 108.0(19) yes .
C(161) C(162) C(167) 126.0(19) yes .
C(163) C(162) C(167) 126(2) yes .
Ir(1) C(163) C(3) 75(2) yes .
Ir(1) C(163) C(4) 86(2) yes .
Ir(1) C(163) C(9) 117.6(12) yes .
Ir(1) C(163) C(162) 73.3(14) yes .
Ir(1) C(163) C(164) 71.9(13) yes .
Ir(1) C(163) C(168) 124.2(16) yes .
C(3) C(163) C(4) 147(4) yes .
C(3) C(163) C(9) 154(2) yes .
C(3) C(163) C(162) 9(2) yes .
C(3) C(163) C(164) 116(2) yes .
C(3) C(163) C(168) 118(2) yes .
C(4) C(163) C(9) 59(2) yes .
C(4) C(163) C(162) 139(3) yes .
C(4) C(163) C(164) 31(2) yes .
C(4) C(163) C(168) 95(3) yes .
C(9) C(163) C(162) 162(2) yes .
C(9) C(163) C(164) 90.0(17) yes .
C(9) C(163) C(168) 35.9(16) yes .
C(162) C(163) C(164) 108.0(19) yes .
C(162) C(163) C(168) 126(2) yes .
C(164) C(163) C(168) 126(2) yes .
Ir(1) C(164) C(1) 69.2(13) yes .
Ir(1) C(164) C(4) 81(2) yes .
Ir(1) C(164) C(5) 106(4) yes .
Ir(1) C(164) C(10) 121.4(15) yes .
Ir(1) C(164) C(163) 71.2(13) yes .
Ir(1) C(164) C(165) 73.8(15) yes .
Ir(1) C(164) C(169) 123.7(17) yes .
C(1) C(164) C(4) 124(2) yes .
C(1) C(164) C(5) 55(3) yes .
C(1) C(164) C(10) 101.4(19) yes .
C(1) C(164) C(163) 101.6(17) yes .
C(1) C(164) C(165) 6.7(15) yes .
C(1) C(164) C(169) 132(2) yes .
C(4) C(164) C(5) 170(5) yes .
C(4) C(164) C(10) 135(2) yes .
C(4) C(164) C(163) 22.3(18) yes .
C(4) C(164) C(165) 130(2) yes .
C(4) C(164) C(169) 104(2) yes .
C(5) C(164) C(10) 47(3) yes .
C(5) C(164) C(163) 154(3) yes .
C(5) C(164) C(165) 49(3) yes .
C(5) C(164) C(169) 78(3) yes .
C(10) C(164) C(163) 157(2) yes .
C(10) C(164) C(165) 94.9(19) yes .
C(10) C(164) C(169) 31.1(16) yes .
C(163) C(164) C(165) 108.0(17) yes .
C(163) C(164) C(169) 126(2) yes .
C(165) C(164) C(169) 126(2) yes .
Ir(1) C(165) C(1) 79(8) yes .
Ir(1) C(165) C(2) 69.0(14) yes .
Ir(1) C(165) C(5) 83.0(18) yes .
Ir(1) C(165) C(6) 121(2) yes .
Ir(1) C(165) C(161) 72.4(15) yes .
Ir(1) C(165) C(164) 69.7(14) yes .
Ir(1) C(165) C(170) 125(2) yes .
C(1) C(165) C(2) 41(8) yes .
C(1) C(165) C(5) 156(10) yes .
C(1) C(165) C(6) 71(9) yes .
C(1) C(165) C(161) 31(8) yes .
C(1) C(165) C(164) 136(9) yes .
C(1) C(165) C(170) 97(9) yes .
C(2) C(165) C(5) 117(2) yes .
C(2) C(165) C(6) 110.6(19) yes .
C(2) C(165) C(161) 10.2(16) yes .
C(2) C(165) C(164) 98(2) yes .
C(2) C(165) C(170) 136(2) yes .
C(5) C(165) C(6) 132(2) yes .
C(5) C(165) C(161) 127(3) yes .
C(5) C(165) C(164) 19.7(16) yes .
C(5) C(165) C(170) 107(2) yes .
C(6) C(165) C(161) 101(2) yes .
C(6) C(165) C(164) 151(2) yes .
C(6) C(165) C(170) 25.5(15) yes .
C(161) C(165) C(164) 108(2) yes .
C(161) C(165) C(170) 126(2) yes .
C(164) C(165) C(170) 126(2) yes .
C(2) C(166) C(7) 68(3) yes .
C(2) C(166) C(161) 10.8(15) yes .
C(7) C(166) C(161) 79(3) yes .
C(3) C(167) C(8) 60(2) yes .
C(3) C(167) C(162) 16.4(12) yes .
C(8) C(167) C(162) 75(2) yes .
C(4) C(168) C(9) 67(2) yes .
C(4) C(168) C(163) 23.0(12) yes .
C(9) C(168) C(163) 90(2) yes .
C(5) C(169) C(10) 73(2) yes .
C(5) C(169) C(164) 19.7(14) yes .
C(10) C(169) C(164) 92(2) yes .
C(1) C(170) C(6) 76(3) yes .
C(1) C(170) C(165) 10.1(13) yes .
C(6) C(170) C(165) 86(3) yes .
C(12) C(13) H(16) 120(2) no .
C(14) C(13) H(16) 121(2) no .
C(13) C(14) H(17) 119.5(18) no .
C(15) C(14) H(17) 119(2) no .
C(15) C(16) H(18) 117.3(18) no .
C(17) C(16) H(18) 118.9(17) no .
C(12) C(17) H(19) 119.5(17) no .
C(16) C(17) H(19) 120.1(15) no .
C(15) C(18) H(20) 109(2) no .
C(15) C(18) H(21) 110(2) no .
C(15) C(18) H(22) 109.6(19) no .
H(20) C(18) H(21) 109(2) no .
H(20) C(18) H(22) 109(2) no .
H(21) C(18) H(22) 109(3) no .
C(19) C(20) H(23) 120(2) no .
C(21) C(20) H(23) 122(2) no .
C(20) C(21) H(24) 121(2) no .
C(22) C(21) H(24) 116(2) no .
C(22) C(23) H(25) 120(2) no .
C(24) C(23) H(25) 121(2) no .
C(19) C(24) H(26) 116(2) no .
C(23) C(24) H(26) 119(2) no .
C(22) C(25) H(27) 108(3) no .
C(22) C(25) H(28) 112(3) no .
C(22) C(25) H(29) 108(2) no .
H(27) C(25) H(28) 109(3) no .
H(27) C(25) H(29) 109(4) no .
H(28) C(25) H(29) 109(4) no .
C(26) C(27) H(30) 119(2) no .
C(28) C(27) H(30) 118(2) no .
C(27) C(28) H(31) 121(3) no .
C(29) C(28) H(31) 120(2) no .
C(28) C(29) H(32) 121(2) no .
C(30) C(29) H(32) 120(3) no .
C(29) C(30) H(33) 119(3) no .
C(31) C(30) H(33) 119(2) no .
C(26) C(31) H(34) 119(2) no .
C(30) C(31) H(34) 121(2) no .
C(32) C(33) H(35) 120.1(19) no .
C(34) C(33) H(35) 121(2) no .
C(33) C(34) H(36) 121(2) no .
C(35) C(34) H(36) 120(2) no .
C(34) C(35) H(37) 119(3) no .
C(36) C(35) H(37) 119(3) no .
C(35) C(36) H(38) 119(2) no .
C(37) C(36) H(38) 120(2) no .
C(32) C(37) H(39) 120.2(18) no .
C(36) C(37) H(39) 121(2) no .
C(38) C(39) H(40) 118.3(18) no .
C(40) C(39) H(40) 119.1(19) no .
C(39) C(40) H(41) 121(2) no .
C(41) C(40) H(41) 121(2) no .
C(40) C(41) H(42) 118(2) no .
C(42) C(41) H(42) 118(2) no .
C(41) C(42) H(43) 120(2) no .
C(43) C(42) H(43) 121(2) no .
C(38) C(43) H(44) 118(2) no .
C(42) C(43) H(44) 119(2) no .
C(44) C(45) H(45) 120(2) no .
C(46) C(45) H(45) 121(2) no .
C(45) C(46) H(46) 121(2) no .
C(47) C(46) H(46) 120(2) no .
C(46) C(47) H(47) 119(3) no .
C(48) C(47) H(47) 120(3) no .
C(47) C(48) H(48) 121(2) no .
C(49) C(48) H(48) 122(3) no .
C(44) C(49) H(49) 118(2) no .
C(48) C(49) H(49) 120(2) no .
C(50) C(51) H(50) 118(2) no .
C(52) C(51) H(50) 120(2) no .
C(51) C(52) H(51) 122(3) no .
C(53) C(52) H(51) 121(2) no .
C(52) C(53) H(52) 119(2) no .
C(54) C(53) H(52) 117(3) no .
C(53) C(54) H(53) 121(2) no .
C(55) C(54) H(53) 120(2) no .
C(50) C(55) H(54) 120.4(18) no .
C(54) C(55) H(54) 121(2) no .
C(56) C(57) H(55) 118(2) no .
C(58) C(57) H(55) 119.1(19) no .
C(57) C(58) H(56) 121(2) no .
C(59) C(58) H(56) 121(2) no .
C(58) C(59) H(57) 120(2) no .
C(60) C(59) H(57) 119(2) no .
C(59) C(60) H(58) 121(2) no .
C(61) C(60) H(58) 120(2) no .
C(56) C(61) H(59) 118(2) no .
C(60) C(61) H(59) 119(2) no .
C(82) C(83) H(76) 121.4 no .
C(84) C(83) H(76) 123.0 no .
C(83) C(84) H(77) 116.8 no .
C(85) C(84) H(77) 115.8 no .
C(85) C(86) H(78) 117.9 no .
C(87) C(86) H(78) 120.2 no .
C(82) C(87) H(79) 120.6 no .
C(86) C(87) H(79) 120.9 no .
C(85) C(88) H(80) 108.7 no .
C(85) C(88) H(81) 108.1 no .
C(85) C(88) H(82) 111.7 no .
H(80) C(88) H(81) 109.5 no .
H(80) C(88) H(82) 109.5 no .
H(81) C(88) H(82) 109.5 no .
C(89) C(90) H(83) 117.3 no .
C(91) C(90) H(83) 118.4 no .
C(90) C(91) H(84) 121.9 no .
C(92) C(91) H(84) 118.4 no .
C(92) C(93) H(85) 117.8 no .
C(94) C(93) H(85) 117.6 no .
C(89) C(94) H(86) 118.6 no .
C(93) C(94) H(86) 120.7 no .
C(92) C(95) H(87) 110.1 no .
C(92) C(95) H(88) 108.9 no .
C(92) C(95) H(89) 109.4 no .
H(87) C(95) H(88) 109.5 no .
H(87) C(95) H(89) 109.5 no .
H(88) C(95) H(89) 109.5 no .
C(96) C(97) H(90) 120.5 no .
C(98) C(97) H(90) 120.8 no .
C(97) C(98) H(91) 121.9 no .
C(99) C(98) H(91) 120.5 no .
C(98) C(99) H(92) 118.6 no .
C(100) C(99) H(92) 118.0 no .
C(99) C(100) H(93) 119.3 no .
C(101) C(100) H(93) 119.9 no .
C(96) C(101) H(94) 120.1 no .
C(100) C(101) H(94) 120.6 no .
C(102) C(103) H(95) 119.9 no .
C(104) C(103) H(95) 120.6 no .
C(103) C(104) H(96) 121.6 no .
C(105) C(104) H(96) 120.5 no .
C(104) C(105) H(97) 119.1 no .
C(106) C(105) H(97) 118.7 no .
C(105) C(106) H(98) 120.8 no .
C(107) C(106) H(98) 121.3 no .
C(102) C(107) H(99) 119.4 no .
C(106) C(107) H(99) 120.7 no .
C(108) C(109) H(100) 122.0 no .
C(110) C(109) H(100) 122.8 no .
C(109) C(110) H(101) 118.3 no .
C(111) C(110) H(101) 114.3 no .
C(110) C(111) H(102) 123.0 no .
C(112) C(111) H(102) 120.1 no .
C(111) C(112) H(103) 120.3 no .
C(113) C(112) H(103) 120.0 no .
C(108) C(113) H(104) 117.3 no .
C(112) C(113) H(104) 120.0 no .
C(114) C(115) H(105) 120.1 no .
C(116) C(115) H(105) 121.0 no .
C(115) C(116) H(106) 118.5 no .
C(117) C(116) H(106) 118.8 no .
C(116) C(117) H(107) 120.2 no .
C(118) C(117) H(107) 121.1 no .
C(117) C(118) H(108) 118.8 no .
C(119) C(118) H(108) 119.2 no .
C(114) C(119) H(109) 120.0 no .
C(118) C(119) H(109) 120.9 no .
C(120) C(121) H(110) 120.4 no .
C(122) C(121) H(110) 122.3 no .
C(121) C(122) H(111) 117.6 no .
C(123) C(122) H(111) 117.8 no .
C(122) C(123) H(112) 122.0 no .
C(124) C(123) H(112) 121.9 no .
C(123) C(124) H(113) 117.3 no .
C(125) C(124) H(113) 116.9 no .
C(120) C(125) H(114) 120.0 no .
C(124) C(125) H(114) 121.3 no .
C(126) C(127) H(115) 119.2 no .
C(128) C(127) H(115) 120.2 no .
C(127) C(128) H(116) 120.9 no .
C(129) C(128) H(116) 120.4 no .
C(128) C(129) H(117) 119.2 no .
C(130) C(129) H(117) 118.9 no .
C(129) C(130) H(118) 120.0 no .
C(131) C(130) H(118) 120.7 no .
C(126) C(131) H(119) 118.5 no .
C(130) C(131) H(119) 119.7 no .
C(141) C(141) H(121) 107.7 no 57602
C(141) C(141) H(122) 120.4 no 57602
C(142) C(141) H(121) 96.4 no .
C(142) C(141) H(122) 119.1 no .
H(121) C(141) H(122) 109.5 no .
C(141) C(142) H(123) 118.0 no .
C(141) C(142) H(124) 95.2 no .
C(143) C(142) H(123) 110.1 no .
C(143) C(142) H(124) 97.5 no .
H(123) C(142) H(124) 109.5 no .
C(142) C(143) H(125) 116.8 no .
C(142) C(143) H(126) 112.6 no .
C(142) C(143) H(127) 98.3 no .
H(125) C(143) H(126) 109.5 no .
H(125) C(143) H(127) 109.5 no .
H(126) C(143) H(127) 109.5 no .

loop_
_geom_bond_atom_site_label_1
_geom_bond_atom_site_label_2
_geom_bond_distance
_geom_bond_publ_flag
_geom_bond_site_symmetry_2
Pt(1) Pt(2) 3.1068(9) yes .
Pt(1) Se(1) 2.5367(17) yes .
Pt(1) Se(2) 2.4813(16) yes .
Pt(1) P(1) 2.242(3) yes .
Pt(1) C(12) 2.079(14) yes .
Pt(2) Se(1) 2.4782(14) yes .
Pt(2) Se(2) 2.5567(17) yes .
Pt(2) P(2) 2.235(3) yes .
Pt(2) C(19) 2.038(16) yes .
Pt(3) Pt(4) 3.0201(8) yes .
Pt(3) Se(3) 2.4927(15) yes .
Pt(3) Se(4) 2.5172(16) yes .
Pt(3) P(3) 2.240(4) yes .
Pt(3) C(82) 2.037(15) yes .
Pt(4) Se(3) 2.5411(12) yes .
Pt(4) Se(4) 2.4896(16) yes .
Pt(4) P(4) 2.240(3) yes .
Pt(4) C(89) 2.053(13) yes .
Ir(1) Se(1) 2.5278(16) yes .
Ir(1) Se(2) 2.5079(14) yes .
Ir(1) C(1) 2.23(2) yes .
Ir(1) C(2) 2.27(2) yes .
Ir(1) C(3) 2.17(2) yes .
Ir(1) C(4) 2.26(2) yes .
Ir(1) C(5) 2.41(2) yes .
Ir(1) C(11) 1.834(16) yes .
Ir(1) C(161) 2.28(2) yes .
Ir(1) C(162) 2.26(2) yes .
Ir(1) C(163) 2.21(2) yes .
Ir(1) C(164) 2.22(2) yes .
Ir(1) C(165) 2.27(2) yes .
Ir(2) Se(3) 2.5208(14) yes .
Ir(2) Se(4) 2.5096(16) yes .
Ir(2) C(71) 2.22(3) yes .
Ir(2) C(72) 2.20(2) yes .
Ir(2) C(73) 2.19(3) yes .
Ir(2) C(74) 2.23(2) yes .
Ir(2) C(75) 2.27(2) yes .
Ir(2) C(81) 1.838(16) yes .
Ir(2) C(151) 2.24(2) yes .
Ir(2) C(152) 2.23(2) yes .
Ir(2) C(153) 2.27(2) yes .
Ir(2) C(154) 2.23(2) yes .
Ir(2) C(155) 2.20(2) yes .
P(1) C(26) 1.820(19) yes .
P(1) C(32) 1.878(12) yes .
P(1) C(38) 1.797(14) yes .
P(2) C(44) 1.878(13) yes .
P(2) C(50) 1.856(15) yes .
P(2) C(56) 1.830(15) yes .
P(3) C(96) 1.849(13) yes .
P(3) C(102) 1.855(12) yes .
P(3) C(108) 1.852(17) yes .
P(4) C(114) 1.807(14) yes .
P(4) C(120) 1.841(14) yes .
P(4) C(126) 1.810(16) yes .
O(1) C(11) 1.16(2) yes .
O(2) C(81) 1.169(19) yes .
C(1) C(2) 1.43(4) yes .
C(1) C(5) 1.39(3) yes .
C(1) C(6) 1.53(4) yes .
C(1) C(161) 1.19(3) yes .
C(1) C(164) 1.62(3) yes .
C(1) C(165) 0.27(3) yes .
C(1) C(170) 1.54(4) yes .
C(2) C(3) 1.46(4) yes .
C(2) C(7) 1.55(3) yes .
C(2) C(161) 0.34(4) yes .
C(2) C(162) 1.07(4) yes .
C(2) C(165) 1.62(3) yes .
C(2) C(166) 1.66(4) yes .
C(3) C(4) 1.51(3) yes .
C(3) C(8) 1.55(4) yes .
C(3) C(161) 1.74(3) yes .
C(3) C(162) 0.54(3) yes .
C(3) C(163) 0.91(3) yes .
C(3) C(167) 1.79(3) yes .
C(4) C(5) 1.41(3) yes .
C(4) C(9) 1.60(3) yes .
C(4) C(163) 0.66(3) yes .
C(4) C(164) 0.90(3) yes .
C(4) C(168) 1.69(4) yes .
C(5) C(10) 1.50(3) yes .
C(5) C(164) 0.51(3) yes .
C(5) C(165) 1.14(3) yes .
C(5) C(169) 1.49(3) yes .
C(6) C(165) 1.60(4) yes .
C(6) C(170) 0.69(3) yes .
C(7) C(161) 1.56(3) yes .
C(7) C(166) 0.78(4) yes .
C(8) C(162) 1.61(4) yes .
C(8) C(167) 1.05(4) yes .
C(9) C(163) 1.84(3) yes .
C(9) C(168) 1.08(4) yes .
C(10) C(164) 1.81(3) yes .
C(10) C(169) 0.93(4) yes .
C(12) C(13) 1.42(2) yes .
C(12) C(17) 1.382(18) yes .
C(13) C(14) 1.41(2) yes .
C(14) C(15) 1.38(2) yes .
C(15) C(16) 1.36(2) yes .
C(15) C(18) 1.54(2) yes .
C(16) C(17) 1.36(2) yes .
C(19) C(20) 1.50(2) yes .
C(19) C(24) 1.30(2) yes .
C(20) C(21) 1.37(3) yes .
C(21) C(22) 1.36(4) yes .
C(22) C(23) 1.41(4) yes .
C(22) C(25) 1.51(3) yes .
C(23) C(24) 1.41(3) yes .
C(26) C(27) 1.37(2) yes .
C(26) C(31) 1.35(2) yes .
C(27) C(28) 1.38(3) yes .
C(28) C(29) 1.35(4) yes .
C(29) C(30) 1.32(3) yes .
C(30) C(31) 1.42(3) yes .
C(32) C(33) 1.39(2) yes .
C(32) C(37) 1.37(2) yes .
C(33) C(34) 1.41(2) yes .
C(34) C(35) 1.33(3) yes .
C(35) C(36) 1.36(4) yes .
C(36) C(37) 1.36(2) yes .
C(38) C(39) 1.44(2) yes .
C(38) C(43) 1.39(2) yes .
C(39) C(40) 1.38(2) yes .
C(40) C(41) 1.36(3) yes .
C(41) C(42) 1.30(3) yes .
C(42) C(43) 1.42(2) yes .
C(44) C(45) 1.38(2) yes .
C(44) C(49) 1.34(2) yes .
C(45) C(46) 1.38(3) yes .
C(46) C(47) 1.33(3) yes .
C(47) C(48) 1.37(4) yes .
C(48) C(49) 1.36(3) yes .
C(50) C(51) 1.37(2) yes .
C(50) C(55) 1.41(2) yes .
C(51) C(52) 1.40(3) yes .
C(52) C(53) 1.31(3) yes .
C(53) C(54) 1.40(3) yes .
C(54) C(55) 1.37(2) yes .
C(56) C(57) 1.39(2) yes .
C(56) C(61) 1.38(2) yes .
C(57) C(58) 1.37(2) yes .
C(58) C(59) 1.39(2) yes .
C(59) C(60) 1.35(3) yes .
C(60) C(61) 1.36(2) yes .
C(71) C(72) 1.52(4) yes .
C(71) C(75) 1.36(5) yes .
C(71) C(76) 1.58(5) yes .
C(71) C(151) 0.74(4) yes .
C(71) C(155) 0.85(4) yes .
C(71) C(156) 1.74(5) yes .
C(72) C(73) 1.45(4) yes .
C(72) C(77) 1.54(4) yes .
C(72) C(151) 0.85(3) yes .
C(72) C(152) 0.60(4) yes .
C(72) C(153) 1.80(4) yes .
C(72) C(157) 1.80(4) yes .
C(73) C(74) 1.29(4) yes .
C(73) C(78) 1.60(5) yes .
C(73) C(152) 1.03(4) yes .
C(73) C(153) 0.38(4) yes .
C(73) C(154) 1.56(4) yes .
C(73) C(158) 1.76(5) yes .
C(74) C(75) 1.52(4) yes .
C(74) C(79) 1.62(4) yes .
C(74) C(153) 1.07(4) yes .
C(74) C(154) 0.40(4) yes .
C(74) C(155) 1.73(4) yes .
C(74) C(159) 1.60(4) yes .
C(75) C(80) 1.51(4) yes .
C(75) C(154) 1.15(4) yes .
C(75) C(155) 0.51(4) yes .
C(75) C(160) 1.49(4) yes .
C(76) C(151) 1.82(4) yes .
C(76) C(156) 1.15(4) yes .
C(77) C(152) 1.58(4) yes .
C(77) C(157) 0.97(5) yes .
C(78) C(153) 1.52(4) yes .
C(78) C(158) 0.80(5) yes .
C(79) C(154) 1.69(4) yes .
C(79) C(159) 0.75(4) yes .
C(80) C(155) 1.81(4) yes .
C(80) C(160) 0.95(5) yes .
C(82) C(83) 1.40(2) yes .
C(82) C(87) 1.41(2) yes .
C(83) C(84) 1.41(3) yes .
C(84) C(85) 1.35(3) yes .
C(85) C(86) 1.37(3) yes .
C(85) C(88) 1.51(3) yes .
C(86) C(87) 1.44(3) yes .
C(89) C(90) 1.35(2) yes .
C(89) C(94) 1.36(2) yes .
C(90) C(91) 1.39(2) yes .
C(91) C(92) 1.41(3) yes .
C(92) C(93) 1.32(4) yes .
C(92) C(95) 1.54(2) yes .
C(93) C(94) 1.41(2) yes .
C(96) C(97) 1.397(19) yes .
C(96) C(101) 1.38(2) yes .
C(97) C(98) 1.41(2) yes .
C(98) C(99) 1.33(3) yes .
C(99) C(100) 1.36(3) yes .
C(100) C(101) 1.32(2) yes .
C(102) C(103) 1.35(2) yes .
C(102) C(107) 1.37(2) yes .
C(103) C(104) 1.39(2) yes .
C(104) C(105) 1.41(3) yes .
C(105) C(106) 1.34(3) yes .
C(106) C(107) 1.40(2) yes .
C(108) C(109) 1.40(2) yes .
C(108) C(113) 1.33(2) yes .
C(109) C(110) 1.41(3) yes .
C(110) C(111) 1.27(3) yes .
C(111) C(112) 1.36(3) yes .
C(112) C(113) 1.40(3) yes .
C(114) C(115) 1.40(2) yes .
C(114) C(119) 1.409(19) yes .
C(115) C(116) 1.36(2) yes .
C(116) C(117) 1.36(2) yes .
C(117) C(118) 1.35(3) yes .
C(118) C(119) 1.37(2) yes .
C(120) C(121) 1.42(2) yes .
C(120) C(125) 1.35(2) yes .
C(121) C(122) 1.38(2) yes .
C(122) C(123) 1.33(3) yes .
C(123) C(124) 1.27(3) yes .
C(124) C(125) 1.39(2) yes .
C(126) C(127) 1.41(2) yes .
C(126) C(131) 1.39(2) yes .
C(127) C(128) 1.41(2) yes .
C(128) C(129) 1.37(2) yes .
C(129) C(130) 1.37(2) yes .
C(130) C(131) 1.39(2) yes .
C(141) C(141) 1.51(9) yes 57602
C(141) C(142) 1.22(9) yes .
C(142) C(143) 1.70(7) yes .
C(151) C(152) 1.42(3) yes .
C(151) C(155) 1.40(3) yes .
C(151) C(156) 1.51(4) yes .
C(152) C(153) 1.41(4) yes .
C(152) C(157) 1.50(4) yes .
C(153) C(154) 1.40(3) yes .
C(153) C(158) 1.52(4) yes .
C(154) C(155) 1.42(3) yes .
C(154) C(159) 1.50(4) yes .
C(155) C(160) 1.51(4) yes .
C(161) C(162) 1.39(4) yes .
C(161) C(165) 1.42(3) yes .
C(161) C(166) 1.51(3) yes .
C(162) C(163) 1.42(2) yes .
C(162) C(167) 1.51(3) yes .
C(163) C(164) 1.40(3) yes .
C(163) C(168) 1.50(3) yes .
C(164) C(165) 1.41(3) yes .
C(164) C(169) 1.51(3) yes .
C(165) C(170) 1.49(4) yes .
C(13) H(16) 0.95(2) no .
C(14) H(17) 0.95(2) no .
C(16) H(18) 0.950(18) no .
C(17) H(19) 0.95(2) no .
C(18) H(20) 0.95(2) no .
C(18) H(21) 0.95(3) no .
C(18) H(22) 0.95(3) no .
C(20) H(23) 0.95(2) no .
C(21) H(24) 0.95(4) no .
C(23) H(25) 0.95(3) no .
C(24) H(26) 0.95(3) no .
C(25) H(27) 0.95(3) no .
C(25) H(28) 0.95(4) no .
C(25) H(29) 0.95(5) no .
C(27) H(30) 0.95(2) no .
C(28) H(31) 0.95(2) no .
C(29) H(32) 0.95(3) no .
C(30) H(33) 0.95(3) no .
C(31) H(34) 0.95(2) no .
C(33) H(35) 0.95(2) no .
C(34) H(36) 0.95(2) no .
C(35) H(37) 0.95(3) no .
C(36) H(38) 0.95(3) no .
C(37) H(39) 0.95(2) no .
C(39) H(40) 0.95(2) no .
C(40) H(41) 0.95(2) no .
C(41) H(42) 0.95(2) no .
C(42) H(43) 0.95(3) no .
C(43) H(44) 0.95(2) no .
C(45) H(45) 0.95(2) no .
C(46) H(46) 0.95(3) no .
C(47) H(47) 0.95(3) no .
C(48) H(48) 0.95(3) no .
C(49) H(49) 0.95(3) no .
C(51) H(50) 0.95(3) no .
C(52) H(51) 0.95(3) no .
C(53) H(52) 0.95(3) no .
C(54) H(53) 0.95(3) no .
C(55) H(54) 0.95(2) no .
C(57) H(55) 0.95(2) no .
C(58) H(56) 0.95(2) no .
C(59) H(57) 0.95(3) no .
C(60) H(58) 0.95(3) no .
C(61) H(59) 0.95(2) no .
C(83) H(76) 0.950 no .
C(84) H(77) 0.950 no .
C(86) H(78) 0.950 no .
C(87) H(79) 0.950 no .
C(88) H(80) 0.950 no .
C(88) H(81) 0.950 no .
C(88) H(82) 0.950 no .
C(90) H(83) 0.950 no .
C(91) H(84) 0.950 no .
C(93) H(85) 0.950 no .
C(94) H(86) 0.950 no .
C(95) H(87) 0.950 no .
C(95) H(88) 0.950 no .
C(95) H(89) 0.950 no .
C(97) H(90) 0.950 no .
C(98) H(91) 0.950 no .
C(99) H(92) 0.950 no .
C(100) H(93) 0.950 no .
C(101) H(94) 0.950 no .
C(103) H(95) 0.950 no .
C(104) H(96) 0.950 no .
C(105) H(97) 0.950 no .
C(106) H(98) 0.950 no .
C(107) H(99) 0.950 no .
C(109) H(100) 0.950 no .
C(110) H(101) 0.950 no .
C(111) H(102) 0.950 no .
C(112) H(103) 0.950 no .
C(113) H(104) 0.950 no .
C(115) H(105) 0.950 no .
C(116) H(106) 0.950 no .
C(117) H(107) 0.950 no .
C(118) H(108) 0.950 no .
C(119) H(109) 0.950 no .
C(121) H(110) 0.950 no .
C(122) H(111) 0.950 no .
C(123) H(112) 0.950 no .
C(124) H(113) 0.950 no .
C(125) H(114) 0.950 no .
C(127) H(115) 0.950 no .
C(128) H(116) 0.950 no .
C(129) H(117) 0.950 no .
C(130) H(118) 0.950 no .
C(131) H(119) 0.950 no .
C(141) H(121) 0.950 no .
C(141) H(122) 0.950 no .
C(142) H(123) 0.950 no .
C(142) H(124) 0.950 no .
C(143) H(125) 0.950 no .
C(143) H(126) 0.950 no .
C(143) H(127) 0.950 no .
